data_4311939
loop_
_publ_author_name
'Sonia Taktak'
'Sergey V. Kryatov'
'Elena V. Rybak-Akimova'

_publ_contact_author_address 'Department of Chemistry, Tufts University, Medford, Massachusetts 02155 '
_publ_contact_author_email 'elena.rybak-akimova@tufts.edu '
_publ_contact_author_fax 617-627-3443
_publ_contact_author_name 'Elena V. Rybak-Akimova'
_publ_contact_author_phone 617-627-3413
_publ_section_title
;
 Reactivity of a (\m-Oxo)(\m-hydroxo)diiron(III) Diamond Core with Water,
 Urea, Substituted Ureas, and Acetamide
;
_journal_name_full 'Inorganic Chemistry'
_journal_page_first 7196
_journal_page_last 7209
_journal_paper_doi 10.1021/ic049371x
_journal_volume 43
_journal_year 2004
_chemical_formula_moiety 'C32 H45 Fe2 N8 O2, 3(Cl O4)'
_chemical_formula_sum 'C32 H45 Cl3 Fe2 N8 O14'
_chemical_formula_weight 983.81
_chemical_name_systematic
; 
 ? 
;
_space_group_IT_number 14
_symmetry_cell_setting monoclinic
_symmetry_space_group_name_Hall '-P 2ybc'
_symmetry_space_group_name_H-M 'P 1 21/c 1'
_atom_sites_solution_hydrogens geom
_atom_sites_solution_primary direct
_atom_sites_solution_secondary difmap
_audit_creation_method SHELXL-97
_cell_angle_alpha 90.00
_cell_angle_beta 110.4760(10)
_cell_angle_gamma 90.00
_cell_formula_units_Z 8
_cell_length_a 21.4327(12)
_cell_length_b 25.3791(14)
_cell_length_c 15.8574(8)
_cell_measurement_reflns_used 7240
_cell_measurement_temperature 173(2)
_cell_measurement_theta_max 22.93
_cell_measurement_theta_min 2.54
_cell_volume 8080.5(8)
_computing_cell_refinement 'Bruker SMART'
_computing_data_collection 'Bruker SMART'
_computing_data_reduction 'Bruker SAINT'
_computing_molecular_graphics 'Bruker SHELXTL'
_computing_publication_material 'Bruker SHELXTL'
_computing_structure_refinement 'SHELXL-97 (Sheldrick, 1997)'
_computing_structure_solution 'SHELXS-97 (Sheldrick, 1990)'
_diffrn_ambient_temperature 173(2)
_diffrn_measured_fraction_theta_full 1.000
_diffrn_measured_fraction_theta_max 0.964
_diffrn_measurement_device_type 'CCD area detector'
_diffrn_measurement_method 'phi and omega scans'
_diffrn_radiation_monochromator graphite
_diffrn_radiation_source 'fine-focus sealed tube'
_diffrn_radiation_type MoK\a
_diffrn_radiation_wavelength 0.71073
_diffrn_reflns_av_R_equivalents 0.0952
_diffrn_reflns_av_sigmaI/netI 0.1518
_diffrn_reflns_limit_h_max 26
_diffrn_reflns_limit_h_min -28
_diffrn_reflns_limit_k_max 33
_diffrn_reflns_limit_k_min -31
_diffrn_reflns_limit_l_max 21
_diffrn_reflns_limit_l_min -21
_diffrn_reflns_number 60262
_diffrn_reflns_theta_full 25.00
_diffrn_reflns_theta_max 28.37
_diffrn_reflns_theta_min 1.01
_exptl_absorpt_coefficient_mu 0.992
_exptl_absorpt_correction_T_max 0.9073
_exptl_absorpt_correction_T_min 0.8654
_exptl_absorpt_correction_type none
_exptl_crystal_colour red
_exptl_crystal_density_diffrn 1.617
_exptl_crystal_density_method 'not measured'
_exptl_crystal_description block
_exptl_crystal_F_000 4064
_exptl_crystal_size_max 0.15
_exptl_crystal_size_mid 0.15
_exptl_crystal_size_min 0.10
_refine_diff_density_max 0.986
_refine_diff_density_min -0.684
_refine_diff_density_rms 0.098
_refine_ls_extinction_method none
_refine_ls_goodness_of_fit_ref 0.969
_refine_ls_hydrogen_treatment mixed
_refine_ls_matrix_type full
_refine_ls_number_parameters 1108
_refine_ls_number_reflns 19487
_refine_ls_number_restraints 58
_refine_ls_restrained_S_all 0.972
_refine_ls_R_factor_all 0.1762
_refine_ls_R_factor_gt 0.0722
_refine_ls_shift/su_max 0.001
_refine_ls_shift/su_mean 0.000
_refine_ls_structure_factor_coef Fsqd
_refine_ls_weighting_details 'calc w=1/[\s^2^(Fo^2^)+(0.0999P)^2^+0.0000P] where P=(Fo^2^+2Fc^2^)/3'
_refine_ls_weighting_scheme calc
_refine_ls_wR_factor_gt 0.1851
_refine_ls_wR_factor_ref 0.2189
_reflns_number_gt 8330
_reflns_number_total 19487
_reflns_threshold_expression >2sigma(I)
_cod_data_source_file ic049371xsi20040802_113334_2.cif
_cod_data_source_block fe2ooh_1
_cod_depositor_comments
;
The following automatic conversions were performed:
'_symmetry_cell_setting' value 'Monoclinic' changed to 'monoclinic'
according to '/home/saulius/struct/CIF-dictionaries/cif_core.dic'
dictionary named 'cif_core.dic' version 2.4.1 from 2010-06-29.

Automatic conversion script
Id: cif_fix_enum 1527 2010-12-29 10:47:43Z saulius 
;
_cod_database_code 4311939

loop_
_symmetry_equiv_pos_as_xyz
'x, y, z'
'-x, y+1/2, -z+1/2'
'-x, -y, -z'
'x, -y-1/2, z-1/2'

loop_
_atom_site_label
_atom_site_type_symbol
_atom_site_fract_x
_atom_site_fract_y
_atom_site_fract_z
_atom_site_U_iso_or_equiv
_atom_site_adp_type
_atom_site_occupancy
_atom_site_symmetry_multiplicity
_atom_site_calc_flag
_atom_site_refinement_flags
_atom_site_disorder_assembly
_atom_site_disorder_group
Fe1 Fe 0.29693(4) 0.60867(3) 0.34534(5) 0.0326(2) Uani 1 1 d . . .
Fe2 Fe 0.19054(4) 0.65501(3) 0.20556(5) 0.0300(2) Uani 1 1 d . . .
Fe3 Fe 0.30671(4) 0.39477(3) 0.79602(5) 0.0339(2) Uani 1 1 d . . .
Fe4 Fe 0.20600(4) 0.32922(3) 0.68127(5) 0.0328(2) Uani 1 1 d . . .
N1 N 0.2662(2) 0.5293(2) 0.3190(4) 0.0410(13) Uani 1 1 d . . .
N2 N 0.3151(3) 0.5737(2) 0.4798(4) 0.0522(16) Uani 1 1 d . . .
N3 N 0.4036(2) 0.5869(2) 0.3802(3) 0.0398(13) Uani 1 1 d . . .
N4 N 0.3499(3) 0.6791(2) 0.3974(3) 0.0479(15) Uani 1 1 d . . .
N5 N 0.2312(2) 0.7334(2) 0.2141(3) 0.0384(13) Uani 1 1 d . . .
N6 N 0.1064(2) 0.7072(2) 0.1898(3) 0.0393(13) Uani 1 1 d . . .
N7 N 0.1494(2) 0.6565(2) 0.0561(3) 0.0384(13) Uani 1 1 d . . .
N8 N 0.1282(2) 0.5863(2) 0.1682(3) 0.0392(13) Uani 1 1 d . . .
N9 N 0.2481(2) 0.4664(2) 0.7641(3) 0.0390(13) Uani 1 1 d . . .
N10 N 0.3295(3) 0.4348(3) 0.9249(4) 0.0611(17) Uani 1 1 d . . .
N11 N 0.4004(2) 0.4348(2) 0.8009(3) 0.0445(14) Uani 1 1 d . . .
N12 N 0.3826(2) 0.3355(2) 0.8404(3) 0.0396(13) Uani 1 1 d . . .
N13 N 0.2679(2) 0.2630(2) 0.6800(3) 0.0380(12) Uani 1 1 d . . .
N14 N 0.1479(3) 0.2601(2) 0.6934(3) 0.0435(13) Uani 1 1 d . . .
N15 N 0.1439(3) 0.3191(2) 0.5352(3) 0.0500(15) Uani 1 1 d . . .
N16 N 0.1263(2) 0.3834(2) 0.6595(3) 0.0430(13) Uani 1 1 d . . .
O2 O 0.27472(19) 0.62340(15) 0.2204(3) 0.0376(10) Uani 1 1 d . . .
H2A H 0.2809 0.6236 0.1710 0.056 Uiso 1 1 d R . .
O1 O 0.21401(19) 0.64017(15) 0.3297(2) 0.0385(10) Uani 1 1 d . . .
O4 O 0.27298(19) 0.37725(16) 0.6672(3) 0.0411(11) Uani 1 1 d . . .
H4A H 0.2943 0.3944 0.6408 0.062 Uiso 1 1 d R . .
O3 O 0.24254(19) 0.34744(16) 0.8025(2) 0.0372(10) Uani 1 1 d . . .
C1 C 0.2550(3) 0.5048(3) 0.2391(6) 0.062(2) Uani 1 1 d . . .
H1 H 0.2698 0.5210 0.1954 0.075 Uiso 1 1 calc R . .
C2 C 0.2226(4) 0.4569(3) 0.2195(8) 0.097(4) Uani 1 1 d . . .
H2 H 0.2170 0.4395 0.1643 0.117 Uiso 1 1 calc R . .
C3 C 0.1985(5) 0.4348(4) 0.2812(10) 0.104(5) Uani 1 1 d . . .
H3 H 0.1731 0.4033 0.2676 0.124 Uiso 1 1 calc R . .
C4 C 0.2115(4) 0.4582(4) 0.3593(8) 0.089(3) Uani 1 1 d . . .
H4 H 0.1969 0.4423 0.4034 0.106 Uiso 1 1 calc R . .
C5 C 0.2468(3) 0.5067(3) 0.3795(6) 0.061(2) Uani 1 1 d . . .
C6 C 0.2597(4) 0.5348(3) 0.4639(6) 0.077(3) Uani 1 1 d . . .
H6A H 0.2715 0.5092 0.5141 0.092 Uiso 1 1 calc R . .
H6B H 0.2188 0.5535 0.4624 0.092 Uiso 1 1 calc R . .
C7 C 0.3141(4) 0.6116(3) 0.5500(4) 0.071(3) Uani 1 1 d . . .
H7A H 0.3228 0.5930 0.6071 0.107 Uiso 1 1 calc R . .
H7B H 0.2704 0.6286 0.5321 0.107 Uiso 1 1 calc R . .
H7C H 0.3486 0.6384 0.5574 0.107 Uiso 1 1 calc R . .
C8 C 0.3814(3) 0.5470(3) 0.5052(4) 0.0510(19) Uani 1 1 d . . .
H8A H 0.3988 0.5408 0.5710 0.061 Uiso 1 1 calc R . .
H8B H 0.3758 0.5123 0.4748 0.061 Uiso 1 1 calc R . .
C9 C 0.4297(3) 0.5783(3) 0.4805(4) 0.0505(19) Uani 1 1 d . . .
H9A H 0.4729 0.5595 0.4986 0.061 Uiso 1 1 calc R . .
H9B H 0.4368 0.6126 0.5121 0.061 Uiso 1 1 calc R . .
C10 C 0.4182(3) 0.5406(3) 0.3339(4) 0.057(2) Uani 1 1 d . . .
H10A H 0.3991 0.5459 0.2686 0.085 Uiso 1 1 calc R . .
H10B H 0.3988 0.5091 0.3504 0.085 Uiso 1 1 calc R . .
H10C H 0.4666 0.5362 0.3519 0.085 Uiso 1 1 calc R . .
C11 C 0.4336(3) 0.6351(3) 0.3561(5) 0.0550(19) Uani 1 1 d . . .
H11A H 0.4827 0.6330 0.3832 0.066 Uiso 1 1 calc R . .
H11B H 0.4213 0.6370 0.2899 0.066 Uiso 1 1 calc R . .
C12 C 0.4099(3) 0.6833(3) 0.3890(4) 0.0503(19) Uani 1 1 d . . .
C13 C 0.4443(4) 0.7309(4) 0.4058(5) 0.079(3) Uani 1 1 d . . .
H13 H 0.4857 0.7340 0.3967 0.095 Uiso 1 1 calc R . .
C14 C 0.4183(5) 0.7730(4) 0.4354(6) 0.080(3) Uani 1 1 d . . .
H14 H 0.4418 0.8055 0.4484 0.096 Uiso 1 1 calc R . .
C15 C 0.3589(5) 0.7682(3) 0.4461(5) 0.079(3) Uani 1 1 d . . .
H15 H 0.3405 0.7971 0.4674 0.094 Uiso 1 1 calc R . .
C16 C 0.3248(4) 0.7206(3) 0.4256(4) 0.060(2) Uani 1 1 d . . .
H16 H 0.2825 0.7177 0.4318 0.072 Uiso 1 1 calc R . .
C17 C 0.2891(3) 0.7459(3) 0.2060(4) 0.0478(18) Uani 1 1 d . . .
H17 H 0.3138 0.7194 0.1890 0.057 Uiso 1 1 calc R . .
C18 C 0.3143(4) 0.7964(3) 0.2217(5) 0.065(2) Uani 1 1 d . . .
H18 H 0.3543 0.8052 0.2119 0.078 Uiso 1 1 calc R . .
C19 C 0.2807(4) 0.8337(3) 0.2516(5) 0.067(2) Uani 1 1 d . . .
H19 H 0.2981 0.8683 0.2655 0.081 Uiso 1 1 calc R . .
C20 C 0.2217(4) 0.8203(3) 0.2613(5) 0.061(2) Uani 1 1 d . . .
H20 H 0.1974 0.8456 0.2815 0.074 Uiso 1 1 calc R . .
C21 C 0.1982(3) 0.7701(3) 0.2416(4) 0.0443(17) Uani 1 1 d . . .
C22 C 0.1338(3) 0.7524(3) 0.2497(5) 0.0535(19) Uani 1 1 d . . .
H22A H 0.1414 0.7421 0.3128 0.064 Uiso 1 1 calc R . .
H22B H 0.1014 0.7818 0.2336 0.064 Uiso 1 1 calc R . .
C23 C 0.0507(3) 0.6850(3) 0.2124(5) 0.059(2) Uani 1 1 d . . .
H23A H 0.0171 0.7124 0.2063 0.088 Uiso 1 1 calc R . .
H23B H 0.0673 0.6720 0.2746 0.088 Uiso 1 1 calc R . .
H23C H 0.0306 0.6558 0.1715 0.088 Uiso 1 1 calc R . .
C24 C 0.0838(3) 0.7261(3) 0.0944(4) 0.0473(17) Uani 1 1 d . . .
H24A H 0.1150 0.7532 0.0877 0.057 Uiso 1 1 calc R . .
H24B H 0.0391 0.7423 0.0780 0.057 Uiso 1 1 calc R . .
C25 C 0.0814(3) 0.6803(3) 0.0332(4) 0.0479(18) Uani 1 1 d . . .
H25A H 0.0500 0.6534 0.0400 0.057 Uiso 1 1 calc R . .
H25B H 0.0651 0.6924 -0.0301 0.057 Uiso 1 1 calc R . .
C26 C 0.1881(3) 0.6859(3) 0.0112(4) 0.0529(19) Uani 1 1 d . . .
H26A H 0.1686 0.6804 -0.0540 0.079 Uiso 1 1 calc R . .
H26B H 0.2343 0.6734 0.0332 0.079 Uiso 1 1 calc R . .
H26C H 0.1872 0.7236 0.0245 0.079 Uiso 1 1 calc R . .
C27 C 0.1446(3) 0.6003(3) 0.0285(4) 0.0484(18) Uani 1 1 d . . .
H27A H 0.1152 0.5971 -0.0352 0.058 Uiso 1 1 calc R . .
H27B H 0.1893 0.5872 0.0337 0.058 Uiso 1 1 calc R . .
C28 C 0.1180(3) 0.5681(3) 0.0851(4) 0.0445(17) Uani 1 1 d . . .
C29 C 0.0859(4) 0.5201(3) 0.0572(5) 0.062(2) Uani 1 1 d . . .
H29 H 0.0796 0.5067 -0.0011 0.074 Uiso 1 1 calc R . .
C30 C 0.0632(4) 0.4922(3) 0.1158(6) 0.067(2) Uani 1 1 d . . .
H30 H 0.0429 0.4587 0.0994 0.080 Uiso 1 1 calc R . .
C31 C 0.0706(3) 0.5135(3) 0.1959(6) 0.060(2) Uani 1 1 d . . .
H31 H 0.0516 0.4960 0.2342 0.072 Uiso 1 1 calc R . .
C32 C 0.1047(3) 0.5597(3) 0.2245(5) 0.0464(17) Uani 1 1 d . . .
H32 H 0.1117 0.5728 0.2833 0.056 Uiso 1 1 calc R . .
C33 C 0.2201(3) 0.4862(2) 0.6802(5) 0.0476(17) Uani 1 1 d . . .
H33 H 0.2310 0.4709 0.6325 0.057 Uiso 1 1 calc R . .
C34 C 0.1770(4) 0.5272(3) 0.6622(6) 0.065(2) Uani 1 1 d . . .
H34 H 0.1573 0.5404 0.6027 0.078 Uiso 1 1 calc R . .
C35 C 0.1625(4) 0.5492(3) 0.7327(7) 0.069(2) Uani 1 1 d . . .
H35 H 0.1328 0.5782 0.7220 0.083 Uiso 1 1 calc R . .
C36 C 0.1906(4) 0.5296(3) 0.8173(6) 0.067(2) Uani 1 1 d . . .
H36 H 0.1801 0.5442 0.8658 0.080 Uiso 1 1 calc R . .
C37 C 0.2353(3) 0.4877(3) 0.8316(5) 0.0539(19) Uani 1 1 d . . .
C38 C 0.2670(4) 0.4616(3) 0.9218(5) 0.067(2) Uani 1 1 d . . .
H38A H 0.2770 0.4883 0.9702 0.080 Uiso 1 1 calc R . .
H38B H 0.2358 0.4355 0.9316 0.080 Uiso 1 1 calc R . .
C39 C 0.3474(5) 0.3976(4) 1.0012(4) 0.090(3) Uani 1 1 d . . .
H39A H 0.3589 0.4173 1.0577 0.134 Uiso 1 1 calc R . .
H39B H 0.3857 0.3763 1.0015 0.134 Uiso 1 1 calc R . .
H39C H 0.3095 0.3744 0.9950 0.134 Uiso 1 1 calc R . .
C40 C 0.3837(3) 0.4732(3) 0.9327(5) 0.064(2) Uani 1 1 d . . .
H40A H 0.3645 0.5056 0.8991 0.077 Uiso 1 1 calc R . .
H40B H 0.4063 0.4828 0.9968 0.077 Uiso 1 1 calc R . .
C41 C 0.4330(3) 0.4504(3) 0.8966(4) 0.059(2) Uani 1 1 d . . .
H41A H 0.4542 0.4192 0.9327 0.071 Uiso 1 1 calc R . .
H41B H 0.4682 0.4767 0.9015 0.071 Uiso 1 1 calc R . .
C42 C 0.3919(4) 0.4799(3) 0.7392(5) 0.060(2) Uani 1 1 d . . .
H42A H 0.3644 0.5069 0.7535 0.090 Uiso 1 1 calc R . .
H42B H 0.3701 0.4680 0.6770 0.090 Uiso 1 1 calc R . .
H42C H 0.4356 0.4948 0.7462 0.090 Uiso 1 1 calc R . .
C43 C 0.4409(3) 0.3944(2) 0.7756(4) 0.0465(17) Uani 1 1 d . . .
H43A H 0.4245 0.3903 0.7093 0.056 Uiso 1 1 calc R . .
H43B H 0.4879 0.4061 0.7952 0.056 Uiso 1 1 calc R . .
C44 C 0.4370(3) 0.3429(3) 0.8179(4) 0.0443(16) Uani 1 1 d . . .
C45 C 0.4836(3) 0.3039(3) 0.8284(5) 0.057(2) Uani 1 1 d . . .
H45 H 0.5219 0.3099 0.8127 0.068 Uiso 1 1 calc R . .
C46 C 0.4736(4) 0.2553(3) 0.8627(5) 0.070(2) Uani 1 1 d . . .
H46 H 0.5038 0.2271 0.8678 0.084 Uiso 1 1 calc R . .
C47 C 0.4195(4) 0.2488(3) 0.8891(5) 0.063(2) Uani 1 1 d . . .
H47 H 0.4129 0.2165 0.9151 0.076 Uiso 1 1 calc R . .
C48 C 0.3755(4) 0.2893(3) 0.8776(5) 0.058(2) Uani 1 1 d . . .
H48 H 0.3384 0.2847 0.8966 0.069 Uiso 1 1 calc R . .
C49 C 0.3196(3) 0.2625(3) 0.6497(4) 0.0495(18) Uani 1 1 d . . .
H49 H 0.3283 0.2933 0.6215 0.059 Uiso 1 1 calc R . .
C50 C 0.3600(3) 0.2197(3) 0.6578(5) 0.0545(19) Uani 1 1 d . . .
H50 H 0.3966 0.2213 0.6373 0.065 Uiso 1 1 calc R . .
C51 C 0.3470(4) 0.1739(3) 0.6961(5) 0.062(2) Uani 1 1 d . . .
H51 H 0.3736 0.1433 0.7014 0.074 Uiso 1 1 calc R . .
C52 C 0.2946(4) 0.1747(3) 0.7261(5) 0.0521(19) Uani 1 1 d . . .
H52 H 0.2852 0.1441 0.7541 0.063 Uiso 1 1 calc R . .
C53 C 0.2552(3) 0.2184(3) 0.7169(4) 0.0478(17) Uani 1 1 d . . .
C54 C 0.1978(3) 0.2223(3) 0.7487(5) 0.0517(18) Uani 1 1 d . . .
H54A H 0.1769 0.1872 0.7454 0.062 Uiso 1 1 calc R . .
H54B H 0.2138 0.2339 0.8124 0.062 Uiso 1 1 calc R . .
C55 C 0.0983(3) 0.2712(3) 0.7354(5) 0.0533(19) Uani 1 1 d . . .
H55A H 0.0658 0.2968 0.6987 0.080 Uiso 1 1 calc R . .
H55B H 0.1206 0.2858 0.7958 0.080 Uiso 1 1 calc R . .
H55C H 0.0753 0.2385 0.7399 0.080 Uiso 1 1 calc R . .
C56 C 0.1144(3) 0.2401(3) 0.5991(5) 0.056(2) Uani 1 1 d . . .
H56A H 0.1467 0.2190 0.5815 0.068 Uiso 1 1 calc R . .
H56B H 0.0772 0.2166 0.5977 0.068 Uiso 1 1 calc R . .
C57 C 0.0884(3) 0.2833(3) 0.5330(4) 0.0531(19) Uani 1 1 d . . .
H57A H 0.0540 0.3033 0.5479 0.064 Uiso 1 1 calc R . .
H57B H 0.0677 0.2684 0.4719 0.064 Uiso 1 1 calc R . .
C58 C 0.1794(4) 0.2990(4) 0.4780(4) 0.070(3) Uani 1 1 d . . .
H58A H 0.1525 0.3051 0.4146 0.105 Uiso 1 1 calc R . .
H58B H 0.1873 0.2611 0.4884 0.105 Uiso 1 1 calc R . .
H58C H 0.2221 0.3173 0.4926 0.105 Uiso 1 1 calc R . .
C59 C 0.1168(4) 0.3714(3) 0.5054(4) 0.062(2) Uani 1 1 d . . .
H59A H 0.0797 0.3685 0.4469 0.075 Uiso 1 1 calc R . .
H59B H 0.1518 0.3939 0.4966 0.075 Uiso 1 1 calc R . .
C60 C 0.0922(3) 0.3964(3) 0.5724(5) 0.0526(19) Uani 1 1 d . . .
C61 C 0.0392(4) 0.4318(3) 0.5502(6) 0.073(3) Uani 1 1 d . . .
H61 H 0.0152 0.4404 0.4892 0.087 Uiso 1 1 calc R . .
C62 C 0.0225(4) 0.4539(3) 0.6182(7) 0.075(3) Uani 1 1 d . . .
H62 H -0.0129 0.4787 0.6047 0.091 Uiso 1 1 calc R . .
C63 C 0.0575(4) 0.4401(3) 0.7065(6) 0.067(2) Uani 1 1 d . . .
H63 H 0.0464 0.4554 0.7541 0.080 Uiso 1 1 calc R . .
C64 C 0.1081(3) 0.4043(3) 0.7247(5) 0.0537(19) Uani 1 1 d . . .
H64 H 0.1310 0.3940 0.7853 0.064 Uiso 1 1 calc R . .
Cl1 Cl 0.35808(9) 0.37918(8) 0.48987(11) 0.0527(5) Uani 1 1 d . . .
Cl2 Cl 0.10996(8) 0.64928(7) 0.48603(12) 0.0488(4) Uani 1 1 d . . .
Cl3 Cl 0.52104(10) 0.11889(9) 0.7213(2) 0.0863(8) Uani 1 1 d . . .
Cl6 Cl 0.99857(8) 0.37289(7) 0.24898(10) 0.0462(4) Uani 1 1 d . . .
O5 O 0.3883(4) 0.4086(3) 0.4415(5) 0.120(3) Uani 1 1 d . . .
O6 O 0.3076(3) 0.3458(2) 0.4287(4) 0.0870(19) Uani 1 1 d . . .
O7 O 0.4031(3) 0.3458(2) 0.5539(4) 0.0783(17) Uani 1 1 d . . .
O8 O 0.3253(3) 0.4128(2) 0.5340(4) 0.0824(18) Uani 1 1 d . . .
O9 O 0.1677(3) 0.6804(2) 0.5044(5) 0.111(3) Uani 1 1 d . . .
O10 O 0.1184(2) 0.6009(2) 0.4462(4) 0.0697(16) Uani 1 1 d . . .
O11 O 0.0972(3) 0.6386(2) 0.5670(3) 0.0852(19) Uani 1 1 d . . .
O12 O 0.0542(3) 0.6773(2) 0.4267(3) 0.0770(17) Uani 1 1 d . . .
O13 O 0.4777(4) 0.0779(3) 0.7164(7) 0.165(4) Uani 1 1 d . . .
O16 O 0.5832(3) 0.1026(2) 0.7188(5) 0.107(2) Uani 1 1 d . . .
O14 O 0.5348(5) 0.1459(4) 0.8038(7) 0.184(4) Uani 1 1 d . . .
O15 O 0.4897(3) 0.1562(3) 0.6568(6) 0.142(3) Uani 1 1 d . . .
Cl4 Cl 0.64002(8) 0.40503(7) 0.94324(10) 0.0450(4) Uani 0.72(2) 1 d PD A 1
O17 O 0.6371(6) 0.3611(4) 0.8843(8) 0.050(4) Uani 0.72(2) 1 d PD A 1
O18 O 0.6366(11) 0.4523(3) 0.8978(6) 0.127(8) Uani 0.72(2) 1 d PD A 1
O19 O 0.5845(4) 0.4008(5) 0.9738(8) 0.085(5) Uani 0.72(2) 1 d PD A 1
O20 O 0.6968(4) 0.4011(5) 1.0202(6) 0.077(4) Uani 0.72(2) 1 d PD A 1
Cl4A Cl 0.64002(8) 0.40503(7) 0.94324(10) 0.0450(4) Uani 0.28(2) 1 d P A 2
O17A O 0.6299(14) 0.3576(7) 0.8959(18) 0.070(14) Uani 0.28(2) 1 d PD A 2
O18A O 0.6884(13) 0.4367(10) 0.9216(18) 0.077(10) Uani 0.28(2) 1 d PD A 2
O19A O 0.5807(8) 0.4356(11) 0.916(2) 0.096(14) Uani 0.28(2) 1 d PD A 2
O20A O 0.6632(19) 0.3981(11) 1.0368(9) 0.125(19) Uani 0.28(2) 1 d PD A 2
Cl5 Cl 0.88127(11) 0.61846(9) 0.02620(12) 0.0660(6) Uani 1 1 d . . .
O22 O 0.8791(4) 0.5718(2) 0.0728(4) 0.102(2) Uani 1 1 d . . .
O23 O 0.9396(4) 0.6135(4) 0.0049(7) 0.176(4) Uani 1 1 d . . .
O21 O 0.8884(5) 0.6621(2) 0.0752(4) 0.139(3) Uani 1 1 d . . .
O24 O 0.8326(5) 0.6205(3) -0.0532(5) 0.206(6) Uani 1 1 d . . .
O25 O 1.0096(3) 0.41944(18) 0.3027(3) 0.0654(15) Uani 1 1 d . . .
O26 O 1.0111(3) 0.32707(19) 0.3066(3) 0.0710(16) Uani 1 1 d . . .
O27 O 1.0408(4) 0.3705(2) 0.1994(5) 0.113(3) Uani 1 1 d . . .
O28 O 0.9303(3) 0.3702(2) 0.1933(4) 0.0857(19) Uani 1 1 d . . .

loop_
_atom_site_aniso_label
_atom_site_aniso_U_11
_atom_site_aniso_U_22
_atom_site_aniso_U_33
_atom_site_aniso_U_23
_atom_site_aniso_U_13
_atom_site_aniso_U_12
Fe1 0.0255(5) 0.0365(5) 0.0329(4) 0.0044(4) 0.0066(3) 0.0031(4)
Fe2 0.0236(4) 0.0330(5) 0.0314(4) 0.0017(4) 0.0073(3) 0.0033(4)
Fe3 0.0305(5) 0.0398(5) 0.0291(4) -0.0046(4) 0.0076(4) -0.0062(4)
Fe4 0.0259(5) 0.0430(5) 0.0286(4) -0.0040(4) 0.0084(3) -0.0098(4)
N1 0.030(3) 0.037(3) 0.052(3) 0.007(3) 0.009(3) 0.004(2)
N2 0.041(3) 0.071(4) 0.047(3) 0.018(3) 0.018(3) 0.023(3)
N3 0.028(3) 0.051(3) 0.037(3) 0.005(3) 0.007(2) 0.008(3)
N4 0.040(3) 0.044(4) 0.048(3) -0.003(3) 0.000(3) 0.002(3)
N5 0.028(3) 0.039(3) 0.042(3) 0.006(2) 0.003(2) 0.002(2)
N6 0.032(3) 0.045(3) 0.039(3) 0.006(2) 0.010(2) 0.012(3)
N7 0.030(3) 0.052(3) 0.031(3) 0.000(2) 0.008(2) 0.009(3)
N8 0.028(3) 0.040(3) 0.044(3) -0.003(3) 0.005(2) -0.002(2)
N9 0.028(3) 0.040(3) 0.047(3) -0.005(3) 0.011(2) -0.002(2)
N10 0.067(4) 0.078(5) 0.037(3) -0.016(3) 0.017(3) -0.010(4)
N11 0.035(3) 0.043(3) 0.049(3) -0.006(3) 0.008(3) -0.009(3)
N12 0.026(3) 0.044(3) 0.041(3) 0.000(3) 0.003(2) -0.010(2)
N13 0.034(3) 0.037(3) 0.042(3) -0.003(2) 0.012(2) -0.007(2)
N14 0.040(3) 0.047(3) 0.049(3) -0.004(3) 0.023(3) -0.008(3)
N15 0.042(3) 0.070(4) 0.033(3) -0.010(3) 0.006(2) -0.021(3)
N16 0.035(3) 0.055(4) 0.040(3) -0.006(3) 0.014(2) -0.014(3)
O2 0.035(2) 0.039(2) 0.038(2) 0.0053(19) 0.0115(19) 0.005(2)
O1 0.032(2) 0.037(2) 0.038(2) 0.0029(19) 0.0024(18) 0.0053(19)
O4 0.033(2) 0.041(3) 0.045(2) -0.004(2) 0.0082(19) -0.009(2)
O3 0.032(2) 0.041(2) 0.034(2) 0.0003(19) 0.0062(18) -0.004(2)
C1 0.045(5) 0.040(4) 0.087(6) -0.003(4) 0.005(4) 0.008(4)
C2 0.054(6) 0.038(5) 0.160(10) -0.021(6) -0.011(6) 0.012(5)
C3 0.042(6) 0.048(6) 0.187(13) 0.008(7) -0.002(7) -0.005(5)
C4 0.041(5) 0.065(7) 0.150(10) 0.056(7) 0.022(6) 0.003(5)
C5 0.040(4) 0.051(5) 0.086(6) 0.028(5) 0.015(4) 0.006(4)
C6 0.046(5) 0.099(7) 0.105(7) 0.061(6) 0.052(5) 0.019(5)
C7 0.081(6) 0.101(7) 0.037(4) 0.007(4) 0.029(4) 0.042(5)
C8 0.038(4) 0.070(5) 0.037(4) 0.018(3) 0.003(3) 0.022(4)
C9 0.040(4) 0.066(5) 0.043(4) 0.016(3) 0.011(3) 0.013(4)
C10 0.038(4) 0.079(6) 0.051(4) 0.001(4) 0.014(3) 0.016(4)
C11 0.033(4) 0.071(5) 0.063(5) 0.012(4) 0.020(3) -0.007(4)
C12 0.038(4) 0.051(5) 0.046(4) 0.008(3) -0.005(3) -0.005(4)
C13 0.061(6) 0.073(6) 0.073(6) 0.019(5) -0.015(4) -0.029(5)
C14 0.077(7) 0.054(6) 0.074(6) -0.005(5) -0.018(5) -0.023(5)
C15 0.088(7) 0.050(5) 0.066(5) -0.015(4) -0.013(5) 0.001(5)
C16 0.062(5) 0.051(5) 0.047(4) -0.012(4) -0.006(4) 0.018(4)
C17 0.044(4) 0.046(4) 0.047(4) 0.014(3) 0.008(3) -0.004(3)
C18 0.052(5) 0.064(6) 0.066(5) 0.016(4) 0.005(4) -0.015(4)
C19 0.068(6) 0.034(4) 0.077(5) 0.009(4) -0.003(5) -0.001(4)
C20 0.083(6) 0.033(4) 0.061(5) -0.001(4) 0.018(4) 0.002(4)
C21 0.040(4) 0.035(4) 0.048(4) 0.005(3) 0.004(3) 0.008(3)
C22 0.056(5) 0.052(5) 0.052(4) 0.000(4) 0.018(4) 0.020(4)
C23 0.036(4) 0.072(5) 0.078(5) 0.015(4) 0.031(4) 0.018(4)
C24 0.035(4) 0.058(5) 0.046(4) 0.013(3) 0.009(3) 0.017(3)
C25 0.030(4) 0.070(5) 0.039(4) 0.015(3) 0.006(3) 0.017(3)
C26 0.038(4) 0.070(5) 0.045(4) 0.011(4) 0.008(3) 0.004(4)
C27 0.032(4) 0.057(5) 0.044(4) -0.005(3) -0.002(3) 0.006(3)
C28 0.022(3) 0.055(4) 0.047(4) -0.006(3) 0.000(3) -0.003(3)
C29 0.046(5) 0.054(5) 0.068(5) -0.023(4) -0.002(4) -0.001(4)
C30 0.039(4) 0.048(5) 0.091(6) 0.004(5) -0.006(4) -0.009(4)
C31 0.035(4) 0.049(5) 0.102(7) 0.009(5) 0.029(4) -0.002(4)
C32 0.025(3) 0.046(4) 0.065(4) 0.019(4) 0.012(3) 0.001(3)
C33 0.048(4) 0.031(4) 0.068(5) 0.008(3) 0.025(4) 0.003(3)
C34 0.050(5) 0.046(5) 0.090(6) -0.001(4) 0.014(4) -0.002(4)
C35 0.031(4) 0.047(5) 0.118(8) -0.011(5) 0.011(5) -0.002(4)
C36 0.044(5) 0.068(6) 0.096(7) -0.034(5) 0.035(5) -0.012(4)
C37 0.036(4) 0.061(5) 0.067(5) -0.023(4) 0.021(4) -0.006(4)
C38 0.058(5) 0.097(7) 0.054(5) -0.037(4) 0.031(4) -0.005(5)
C39 0.109(8) 0.122(8) 0.027(4) 0.003(4) 0.010(4) 0.021(6)
C40 0.040(4) 0.072(6) 0.070(5) -0.043(4) 0.006(4) -0.011(4)
C41 0.033(4) 0.073(5) 0.059(4) -0.037(4) 0.001(3) -0.009(4)
C42 0.052(5) 0.040(4) 0.084(5) 0.006(4) 0.019(4) -0.016(4)
C43 0.049(4) 0.042(4) 0.052(4) -0.006(3) 0.022(3) 0.000(3)
C44 0.038(4) 0.043(4) 0.045(4) -0.003(3) 0.006(3) -0.005(3)
C45 0.040(4) 0.059(5) 0.067(5) -0.006(4) 0.013(4) 0.006(4)
C46 0.047(5) 0.056(5) 0.086(6) 0.011(4) -0.003(4) 0.011(4)
C47 0.048(5) 0.058(5) 0.061(5) 0.025(4) -0.009(4) -0.001(4)
C48 0.044(4) 0.059(5) 0.057(4) 0.008(4) 0.001(4) -0.005(4)
C49 0.048(4) 0.054(5) 0.052(4) -0.016(3) 0.025(3) -0.012(4)
C50 0.038(4) 0.057(5) 0.071(5) -0.011(4) 0.023(4) -0.005(4)
C51 0.046(5) 0.057(5) 0.077(5) -0.016(4) 0.016(4) -0.001(4)
C52 0.056(5) 0.037(4) 0.058(4) 0.000(3) 0.014(4) -0.008(4)
C53 0.039(4) 0.048(4) 0.053(4) -0.013(4) 0.012(3) -0.014(3)
C54 0.053(5) 0.046(4) 0.062(4) 0.003(4) 0.028(4) -0.009(4)
C55 0.059(5) 0.050(5) 0.070(5) -0.003(4) 0.046(4) -0.015(4)
C56 0.040(4) 0.064(5) 0.072(5) -0.020(4) 0.029(4) -0.024(4)
C57 0.034(4) 0.070(5) 0.051(4) -0.019(4) 0.009(3) -0.027(4)
C58 0.053(5) 0.133(8) 0.032(4) -0.020(4) 0.023(3) -0.023(5)
C59 0.047(5) 0.087(6) 0.042(4) 0.003(4) 0.003(3) -0.018(4)
C60 0.040(4) 0.052(5) 0.052(4) 0.012(4) -0.001(3) -0.004(4)
C61 0.040(5) 0.070(6) 0.085(6) 0.024(5) -0.007(4) -0.010(4)
C62 0.044(5) 0.057(6) 0.107(7) -0.001(5) 0.003(5) 0.002(4)
C63 0.047(5) 0.054(5) 0.098(7) 0.003(5) 0.024(5) -0.003(4)
C64 0.044(4) 0.053(5) 0.071(5) 0.009(4) 0.028(4) -0.002(4)
Cl1 0.0473(11) 0.0659(12) 0.0490(10) 0.0083(9) 0.0221(8) 0.0052(9)
Cl2 0.0358(9) 0.0513(11) 0.0567(10) -0.0096(9) 0.0130(8) 0.0038(8)
Cl3 0.0407(12) 0.0560(14) 0.147(2) 0.0039(15) 0.0130(13) 0.0073(11)
Cl6 0.0463(10) 0.0479(10) 0.0411(8) -0.0012(8) 0.0111(7) 0.0019(8)
O5 0.142(6) 0.122(6) 0.143(6) 0.020(5) 0.111(5) -0.026(5)
O6 0.067(4) 0.095(5) 0.075(4) -0.016(3) -0.005(3) -0.018(3)
O7 0.058(4) 0.090(4) 0.074(4) -0.001(3) 0.007(3) 0.015(3)
O8 0.111(5) 0.083(4) 0.075(4) 0.025(3) 0.062(4) 0.029(4)
O9 0.049(4) 0.073(4) 0.215(8) -0.048(5) 0.050(4) -0.018(3)
O10 0.048(3) 0.068(4) 0.089(4) -0.032(3) 0.020(3) 0.003(3)
O11 0.125(5) 0.079(4) 0.048(3) 0.006(3) 0.027(3) 0.010(4)
O12 0.064(4) 0.105(5) 0.049(3) 0.014(3) 0.004(3) 0.037(3)
O13 0.081(5) 0.079(5) 0.328(12) 0.031(7) 0.064(6) -0.018(4)
O16 0.048(4) 0.063(4) 0.181(7) -0.004(4) 0.005(4) 0.015(3)
O14 0.137(8) 0.219(11) 0.184(9) -0.044(8) 0.041(7) 0.044(8)
O15 0.078(5) 0.101(6) 0.216(9) 0.062(6) 0.012(5) 0.029(4)
Cl4 0.0399(10) 0.0516(11) 0.0426(9) -0.0066(8) 0.0134(7) 0.0037(8)
O17 0.050(7) 0.057(8) 0.057(7) -0.032(6) 0.036(6) -0.011(6)
O18 0.29(3) 0.042(5) 0.057(6) 0.013(4) 0.076(10) 0.014(10)
O19 0.036(5) 0.115(10) 0.106(9) -0.040(7) 0.029(5) 0.001(5)
O20 0.048(6) 0.093(9) 0.060(6) -0.017(6) -0.019(4) -0.004(5)
Cl4A 0.0399(10) 0.0516(11) 0.0426(9) -0.0066(8) 0.0134(7) 0.0037(8)
O17A 0.12(3) 0.027(17) 0.039(15) 0.001(13) -0.005(17) 0.001(17)
O18A 0.072(18) 0.035(14) 0.15(2) -0.015(14) 0.065(16) -0.033(12)
O19A 0.033(12) 0.13(3) 0.10(2) -0.01(2) -0.008(13) 0.046(15)
O20A 0.25(5) 0.061(18) 0.059(15) 0.005(12) 0.05(2) -0.07(3)
Cl5 0.0718(14) 0.0763(15) 0.0441(10) 0.0023(10) 0.0130(9) -0.0286(11)
O22 0.153(6) 0.076(4) 0.106(5) 0.018(4) 0.083(5) 0.003(4)
O23 0.149(8) 0.211(10) 0.228(10) -0.045(8) 0.142(8) -0.044(7)
O21 0.253(10) 0.060(4) 0.070(4) -0.010(3) 0.012(5) 0.008(5)
O24 0.228(10) 0.100(6) 0.137(7) -0.004(5) -0.127(7) -0.001(6)
O25 0.086(4) 0.039(3) 0.065(3) -0.007(2) 0.018(3) -0.011(3)
O26 0.089(4) 0.047(3) 0.057(3) 0.005(3) 0.000(3) 0.001(3)
O27 0.152(7) 0.081(5) 0.166(7) -0.015(4) 0.129(6) -0.020(4)
O28 0.064(4) 0.100(5) 0.069(4) -0.003(3) -0.007(3) 0.001(3)

loop_
_atom_type_symbol
_atom_type_description
_atom_type_scat_dispersion_real
_atom_type_scat_dispersion_imag
_atom_type_scat_source
C C 0.0033 0.0016 'International Tables Vol C Tables 4.2.6.8 and 6.1.1.4'
H H 0.0000 0.0000 'International Tables Vol C Tables 4.2.6.8 and 6.1.1.4'
N N 0.0061 0.0033 'International Tables Vol C Tables 4.2.6.8 and 6.1.1.4'
O O 0.0106 0.0060 'International Tables Vol C Tables 4.2.6.8 and 6.1.1.4'
Cl Cl 0.1484 0.1585 'International Tables Vol C Tables 4.2.6.8 and 6.1.1.4'
Fe Fe 0.3463 0.8444 'International Tables Vol C Tables 4.2.6.8 and 6.1.1.4'

loop_
_geom_angle_atom_site_label_1
_geom_angle_atom_site_label_2
_geom_angle_atom_site_label_3
_geom_angle
_geom_angle_site_symmetry_1
_geom_angle_site_symmetry_3
_geom_angle_publ_flag
O1 Fe1 O2 84.20(17) . . ?
O1 Fe1 N1 99.40(18) . . ?
O2 Fe1 N1 91.97(19) . . ?
O1 Fe1 N4 92.6(2) . . ?
O2 Fe1 N4 98.31(19) . . ?
N1 Fe1 N4 164.93(19) . . ?
O1 Fe1 N2 97.87(18) . . ?
O2 Fe1 N2 167.2(2) . . ?
N1 Fe1 N2 75.3(2) . . ?
N4 Fe1 N2 94.2(2) . . ?
O1 Fe1 N3 167.83(19) . . ?
O2 Fe1 N3 99.69(18) . . ?
N1 Fe1 N3 92.02(19) . . ?
N4 Fe1 N3 75.5(2) . . ?
N2 Fe1 N3 80.90(19) . . ?
O1 Fe1 Fe2 41.76(12) . . ?
O2 Fe1 Fe2 42.45(12) . . ?
N1 Fe1 Fe2 97.55(13) . . ?
N4 Fe1 Fe2 97.47(14) . . ?
N2 Fe1 Fe2 138.18(14) . . ?
N3 Fe1 Fe2 140.93(13) . . ?
O1 Fe2 O2 83.83(17) . . ?
O1 Fe2 N8 92.22(18) . . ?
O2 Fe2 N8 99.37(18) . . ?
O1 Fe2 N5 99.42(18) . . ?
O2 Fe2 N5 92.06(18) . . ?
N8 Fe2 N5 164.51(18) . . ?
O1 Fe2 N6 98.54(18) . . ?
O2 Fe2 N6 167.40(19) . . ?
N8 Fe2 N6 92.93(19) . . ?
N5 Fe2 N6 75.35(19) . . ?
O1 Fe2 N7 167.36(19) . . ?
O2 Fe2 N7 98.26(17) . . ?
N8 Fe2 N7 75.1(2) . . ?
N5 Fe2 N7 92.98(19) . . ?
N6 Fe2 N7 82.15(18) . . ?
O1 Fe2 Fe1 41.56(12) . . ?
O2 Fe2 Fe1 42.27(12) . . ?
N8 Fe2 Fe1 97.61(13) . . ?
N5 Fe2 Fe1 97.88(12) . . ?
N6 Fe2 Fe1 138.78(13) . . ?
N7 Fe2 Fe1 139.07(13) . . ?
O3 Fe3 O4 84.29(17) . . ?
O3 Fe3 N12 91.13(19) . . ?
O4 Fe3 N12 98.25(18) . . ?
O3 Fe3 N9 100.11(18) . . ?
O4 Fe3 N9 88.53(18) . . ?
N12 Fe3 N9 167.42(18) . . ?
O3 Fe3 N10 100.2(2) . . ?
O4 Fe3 N10 163.9(2) . . ?
N12 Fe3 N10 97.1(2) . . ?
N9 Fe3 N10 75.5(2) . . ?
O3 Fe3 N11 165.88(19) . . ?
O4 Fe3 N11 97.96(18) . . ?
N12 Fe3 N11 74.8(2) . . ?
N9 Fe3 N11 93.89(19) . . ?
N10 Fe3 N11 81.5(2) . . ?
O3 Fe3 Fe4 40.60(11) . . ?
O4 Fe3 Fe4 43.70(12) . . ?
N12 Fe3 Fe4 96.85(13) . . ?
N9 Fe3 Fe4 95.37(13) . . ?
N10 Fe3 Fe4 138.42(17) . . ?
N11 Fe3 Fe4 140.06(14) . . ?
O3 Fe4 O4 84.39(17) . . ?
O3 Fe4 N16 91.78(18) . . ?
O4 Fe4 N16 99.12(18) . . ?
O3 Fe4 N13 99.55(18) . . ?
O4 Fe4 N13 90.38(18) . . ?
N16 Fe4 N13 165.90(18) . . ?
O3 Fe4 N14 98.89(18) . . ?
O4 Fe4 N14 165.67(19) . . ?
N16 Fe4 N14 94.7(2) . . ?
N13 Fe4 N14 75.3(2) . . ?
O3 Fe4 N15 167.5(2) . . ?
O4 Fe4 N15 98.52(18) . . ?
N16 Fe4 N15 75.7(2) . . ?
N13 Fe4 N15 92.6(2) . . ?
N14 Fe4 N15 81.3(2) . . ?
O3 Fe4 Fe3 40.42(12) . . ?
O4 Fe4 Fe3 43.98(11) . . ?
N16 Fe4 Fe3 96.50(14) . . ?
N13 Fe4 Fe3 97.57(13) . . ?
N14 Fe4 Fe3 137.89(14) . . ?
N15 Fe4 Fe3 140.81(15) . . ?
C5 N1 C1 119.2(7) . . ?
C5 N1 Fe1 115.6(5) . . ?
C1 N1 Fe1 124.2(5) . . ?
C7 N2 C6 109.7(6) . . ?
C7 N2 C8 110.8(5) . . ?
C6 N2 C8 111.7(6) . . ?
C7 N2 Fe1 114.8(4) . . ?
C6 N2 Fe1 103.9(4) . . ?
C8 N2 Fe1 105.8(4) . . ?
C10 N3 C11 109.8(5) . . ?
C10 N3 C9 110.2(5) . . ?
C11 N3 C9 110.9(5) . . ?
C10 N3 Fe1 116.9(4) . . ?
C11 N3 Fe1 103.3(4) . . ?
C9 N3 Fe1 105.5(4) . . ?
C16 N4 C12 119.0(7) . . ?
C16 N4 Fe1 125.0(5) . . ?
C12 N4 Fe1 115.4(5) . . ?
C17 N5 C21 119.0(6) . . ?
C17 N5 Fe2 125.7(5) . . ?
C21 N5 Fe2 114.7(4) . . ?
C23 N6 C22 108.3(5) . . ?
C23 N6 C24 111.5(5) . . ?
C22 N6 C24 108.5(5) . . ?
C23 N6 Fe2 116.6(4) . . ?
C22 N6 Fe2 105.7(4) . . ?
C24 N6 Fe2 105.9(4) . . ?
C26 N7 C27 109.7(5) . . ?
C26 N7 C25 110.1(5) . . ?
C27 N7 C25 110.8(5) . . ?
C26 N7 Fe2 116.4(4) . . ?
C27 N7 Fe2 105.0(4) . . ?
C25 N7 Fe2 104.7(3) . . ?
C28 N8 C32 120.6(6) . . ?
C28 N8 Fe2 115.0(4) . . ?
C32 N8 Fe2 124.2(4) . . ?
C37 N9 C33 120.2(6) . . ?
C37 N9 Fe3 115.1(5) . . ?
C33 N9 Fe3 124.4(4) . . ?
C39 N10 C38 107.0(6) . . ?
C39 N10 C40 112.3(6) . . ?
C38 N10 C40 111.8(6) . . ?
C39 N10 Fe3 112.3(5) . . ?
C38 N10 Fe3 106.1(4) . . ?
C40 N10 Fe3 107.2(4) . . ?
C42 N11 C41 112.0(5) . . ?
C42 N11 C43 107.7(5) . . ?
C41 N11 C43 110.5(5) . . ?
C42 N11 Fe3 115.5(4) . . ?
C41 N11 Fe3 104.6(4) . . ?
C43 N11 Fe3 106.3(4) . . ?
C48 N12 C44 118.6(6) . . ?
C48 N12 Fe3 124.4(5) . . ?
C44 N12 Fe3 116.3(4) . . ?
C53 N13 C49 117.5(6) . . ?
C53 N13 Fe4 115.9(4) . . ?
C49 N13 Fe4 126.6(5) . . ?
C55 N14 C54 110.1(5) . . ?
C55 N14 C56 110.4(5) . . ?
C54 N14 C56 111.5(5) . . ?
C55 N14 Fe4 114.2(4) . . ?
C54 N14 Fe4 104.8(4) . . ?
C56 N14 Fe4 105.7(4) . . ?
C59 N15 C58 110.5(6) . . ?
C59 N15 C57 108.9(6) . . ?
C58 N15 C57 110.9(6) . . ?
C59 N15 Fe4 104.8(4) . . ?
C58 N15 Fe4 115.4(4) . . ?
C57 N15 Fe4 106.0(4) . . ?
C64 N16 C60 119.4(6) . . ?
C64 N16 Fe4 124.5(5) . . ?
C60 N16 Fe4 116.0(5) . . ?
Fe1 O2 Fe2 95.28(18) . . ?
Fe1 O2 H2A 155.2 . . ?
Fe2 O2 H2A 109.5 . . ?
Fe1 O1 Fe2 96.68(19) . . ?
Fe4 O4 Fe3 92.32(18) . . ?
Fe4 O4 H4A 158.1 . . ?
Fe3 O4 H4A 109.5 . . ?
Fe3 O3 Fe4 98.98(18) . . ?
N1 C1 C2 121.6(9) . . ?
N1 C1 H1 119.2 . . ?
C2 C1 H1 119.2 . . ?
C3 C2 C1 119.0(11) . . ?
C3 C2 H2 120.5 . . ?
C1 C2 H2 120.5 . . ?
C4 C3 C2 118.6(10) . . ?
C4 C3 H3 120.7 . . ?
C2 C3 H3 120.7 . . ?
C3 C4 C5 121.7(10) . . ?
C3 C4 H4 119.2 . . ?
C5 C4 H4 119.2 . . ?
N1 C5 C4 119.7(9) . . ?
N1 C5 C6 117.0(7) . . ?
C4 C5 C6 123.2(9) . . ?
C5 C6 N2 111.3(6) . . ?
C5 C6 H6A 109.4 . . ?
N2 C6 H6A 109.4 . . ?
C5 C6 H6B 109.4 . . ?
N2 C6 H6B 109.4 . . ?
H6A C6 H6B 108.0 . . ?
N2 C7 H7A 109.5 . . ?
N2 C7 H7B 109.5 . . ?
H7A C7 H7B 109.5 . . ?
N2 C7 H7C 109.5 . . ?
H7A C7 H7C 109.5 . . ?
H7B C7 H7C 109.5 . . ?
C9 C8 N2 112.1(5) . . ?
C9 C8 H8A 109.2 . . ?
N2 C8 H8A 109.2 . . ?
C9 C8 H8B 109.2 . . ?
N2 C8 H8B 109.2 . . ?
H8A C8 H8B 107.9 . . ?
C8 C9 N3 109.1(5) . . ?
C8 C9 H9A 109.9 . . ?
N3 C9 H9A 109.9 . . ?
C8 C9 H9B 109.9 . . ?
N3 C9 H9B 109.9 . . ?
H9A C9 H9B 108.3 . . ?
N3 C10 H10A 109.5 . . ?
N3 C10 H10B 109.5 . . ?
H10A C10 H10B 109.5 . . ?
N3 C10 H10C 109.5 . . ?
H10A C10 H10C 109.5 . . ?
H10B C10 H10C 109.5 . . ?
C12 C11 N3 110.7(6) . . ?
C12 C11 H11A 109.5 . . ?
N3 C11 H11A 109.5 . . ?
C12 C11 H11B 109.5 . . ?
N3 C11 H11B 109.5 . . ?
H11A C11 H11B 108.1 . . ?
N4 C12 C13 120.8(8) . . ?
N4 C12 C11 115.2(6) . . ?
C13 C12 C11 123.9(8) . . ?
C14 C13 C12 119.6(9) . . ?
C14 C13 H13 120.2 . . ?
C12 C13 H13 120.2 . . ?
C15 C14 C13 119.3(8) . . ?
C15 C14 H14 120.3 . . ?
C13 C14 H14 120.3 . . ?
C14 C15 C16 119.5(9) . . ?
C14 C15 H15 120.3 . . ?
C16 C15 H15 120.3 . . ?
N4 C16 C15 121.8(8) . . ?
N4 C16 H16 119.1 . . ?
C15 C16 H16 119.1 . . ?
N5 C17 C18 121.5(7) . . ?
N5 C17 H17 119.2 . . ?
C18 C17 H17 119.2 . . ?
C19 C18 C17 119.1(8) . . ?
C19 C18 H18 120.5 . . ?
C17 C18 H18 120.5 . . ?
C20 C19 C18 119.0(7) . . ?
C20 C19 H19 120.5 . . ?
C18 C19 H19 120.5 . . ?
C21 C20 C19 119.2(8) . . ?
C21 C20 H20 120.4 . . ?
C19 C20 H20 120.4 . . ?
N5 C21 C20 122.2(7) . . ?
N5 C21 C22 115.3(6) . . ?
C20 C21 C22 122.5(7) . . ?
N6 C22 C21 110.4(5) . . ?
N6 C22 H22A 109.6 . . ?
C21 C22 H22A 109.6 . . ?
N6 C22 H22B 109.6 . . ?
C21 C22 H22B 109.6 . . ?
H22A C22 H22B 108.1 . . ?
N6 C23 H23A 109.5 . . ?
N6 C23 H23B 109.5 . . ?
H23A C23 H23B 109.5 . . ?
N6 C23 H23C 109.5 . . ?
H23A C23 H23C 109.5 . . ?
H23B C23 H23C 109.5 . . ?
N6 C24 C25 109.2(5) . . ?
N6 C24 H24A 109.8 . . ?
C25 C24 H24A 109.8 . . ?
N6 C24 H24B 109.8 . . ?
C25 C24 H24B 109.8 . . ?
H24A C24 H24B 108.3 . . ?
N7 C25 C24 110.1(5) . . ?
N7 C25 H25A 109.6 . . ?
C24 C25 H25A 109.6 . . ?
N7 C25 H25B 109.6 . . ?
C24 C25 H25B 109.6 . . ?
H25A C25 H25B 108.1 . . ?
N7 C26 H26A 109.5 . . ?
N7 C26 H26B 109.5 . . ?
H26A C26 H26B 109.5 . . ?
N7 C26 H26C 109.5 . . ?
H26A C26 H26C 109.5 . . ?
H26B C26 H26C 109.5 . . ?
C28 C27 N7 110.8(6) . . ?
C28 C27 H27A 109.5 . . ?
N7 C27 H27A 109.5 . . ?
C28 C27 H27B 109.5 . . ?
N7 C27 H27B 109.5 . . ?
H27A C27 H27B 108.1 . . ?
N8 C28 C29 120.4(7) . . ?
N8 C28 C27 116.4(6) . . ?
C29 C28 C27 123.1(7) . . ?
C30 C29 C28 119.0(7) . . ?
C30 C29 H29 120.5 . . ?
C28 C29 H29 120.5 . . ?
C31 C30 C29 118.6(7) . . ?
C31 C30 H30 120.7 . . ?
C29 C30 H30 120.7 . . ?
C30 C31 C32 122.0(8) . . ?
C30 C31 H31 119.0 . . ?
C32 C31 H31 119.0 . . ?
N8 C32 C31 119.2(7) . . ?
N8 C32 H32 120.4 . . ?
C31 C32 H32 120.4 . . ?
N9 C33 C34 122.0(7) . . ?
N9 C33 H33 119.0 . . ?
C34 C33 H33 119.0 . . ?
C33 C34 C35 118.1(8) . . ?
C33 C34 H34 120.9 . . ?
C35 C34 H34 120.9 . . ?
C36 C35 C34 120.3(8) . . ?
C36 C35 H35 119.9 . . ?
C34 C35 H35 119.9 . . ?
C35 C36 C37 118.9(8) . . ?
C35 C36 H36 120.6 . . ?
C37 C36 H36 120.6 . . ?
N9 C37 C36 120.5(7) . . ?
N9 C37 C38 116.2(6) . . ?
C36 C37 C38 123.1(7) . . ?
N10 C38 C37 109.6(6) . . ?
N10 C38 H38A 109.8 . . ?
C37 C38 H38A 109.8 . . ?
N10 C38 H38B 109.8 . . ?
C37 C38 H38B 109.8 . . ?
H38A C38 H38B 108.2 . . ?
N10 C39 H39A 109.5 . . ?
N10 C39 H39B 109.5 . . ?
H39A C39 H39B 109.5 . . ?
N10 C39 H39C 109.5 . . ?
H39A C39 H39C 109.5 . . ?
H39B C39 H39C 109.5 . . ?
C41 C40 N10 110.7(6) . . ?
C41 C40 H40A 109.5 . . ?
N10 C40 H40A 109.5 . . ?
C41 C40 H40B 109.5 . . ?
N10 C40 H40B 109.5 . . ?
H40A C40 H40B 108.1 . . ?
C40 C41 N11 110.8(5) . . ?
C40 C41 H41A 109.5 . . ?
N11 C41 H41A 109.5 . . ?
C40 C41 H41B 109.5 . . ?
N11 C41 H41B 109.5 . . ?
H41A C41 H41B 108.1 . . ?
N11 C42 H42A 109.5 . . ?
N11 C42 H42B 109.5 . . ?
H42A C42 H42B 109.5 . . ?
N11 C42 H42C 109.5 . . ?
H42A C42 H42C 109.5 . . ?
H42B C42 H42C 109.5 . . ?
C44 C43 N11 110.8(6) . . ?
C44 C43 H43A 109.5 . . ?
N11 C43 H43A 109.5 . . ?
C44 C43 H43B 109.5 . . ?
N11 C43 H43B 109.5 . . ?
H43A C43 H43B 108.1 . . ?
N12 C44 C45 121.8(7) . . ?
N12 C44 C43 115.6(6) . . ?
C45 C44 C43 122.4(7) . . ?
C44 C45 C46 118.8(7) . . ?
C44 C45 H45 120.6 . . ?
C46 C45 H45 120.6 . . ?
C47 C46 C45 119.0(8) . . ?
C47 C46 H46 120.5 . . ?
C45 C46 H46 120.5 . . ?
C48 C47 C46 119.2(8) . . ?
C48 C47 H47 120.4 . . ?
C46 C47 H47 120.4 . . ?
N12 C48 C47 122.4(7) . . ?
N12 C48 H48 118.8 . . ?
C47 C48 H48 118.8 . . ?
N13 C49 C50 122.9(7) . . ?
N13 C49 H49 118.5 . . ?
C50 C49 H49 118.5 . . ?
C49 C50 C51 119.5(7) . . ?
C49 C50 H50 120.3 . . ?
C51 C50 H50 120.3 . . ?
C52 C51 C50 117.2(7) . . ?
C52 C51 H51 121.4 . . ?
C50 C51 H51 121.4 . . ?
C51 C52 C53 121.7(7) . . ?
C51 C52 H52 119.1 . . ?
C53 C52 H52 119.1 . . ?
N13 C53 C52 121.2(7) . . ?
N13 C53 C54 114.1(6) . . ?
C52 C53 C54 124.7(7) . . ?
N14 C54 C53 110.8(6) . . ?
N14 C54 H54A 109.5 . . ?
C53 C54 H54A 109.5 . . ?
N14 C54 H54B 109.5 . . ?
C53 C54 H54B 109.5 . . ?
H54A C54 H54B 108.1 . . ?
N14 C55 H55A 109.5 . . ?
N14 C55 H55B 109.5 . . ?
H55A C55 H55B 109.5 . . ?
N14 C55 H55C 109.5 . . ?
H55A C55 H55C 109.5 . . ?
H55B C55 H55C 109.5 . . ?
C57 C56 N14 112.5(6) . . ?
C57 C56 H56A 109.1 . . ?
N14 C56 H56A 109.1 . . ?
C57 C56 H56B 109.1 . . ?
N14 C56 H56B 109.1 . . ?
H56A C56 H56B 107.8 . . ?
C56 C57 N15 109.6(5) . . ?
C56 C57 H57A 109.8 . . ?
N15 C57 H57A 109.8 . . ?
C56 C57 H57B 109.8 . . ?
N15 C57 H57B 109.8 . . ?
H57A C57 H57B 108.2 . . ?
N15 C58 H58A 109.5 . . ?
N15 C58 H58B 109.5 . . ?
H58A C58 H58B 109.5 . . ?
N15 C58 H58C 109.5 . . ?
H58A C58 H58C 109.5 . . ?
H58B C58 H58C 109.5 . . ?
N15 C59 C60 110.9(6) . . ?
N15 C59 H59A 109.5 . . ?
C60 C59 H59A 109.5 . . ?
N15 C59 H59B 109.5 . . ?
C60 C59 H59B 109.5 . . ?
H59A C59 H59B 108.0 . . ?
N16 C60 C61 121.0(8) . . ?
N16 C60 C59 115.2(6) . . ?
C61 C60 C59 123.8(7) . . ?
C62 C61 C60 118.7(8) . . ?
C62 C61 H61 120.7 . . ?
C60 C61 H61 120.7 . . ?
C61 C62 C63 119.7(8) . . ?
C61 C62 H62 120.2 . . ?
C63 C62 H62 120.2 . . ?
C64 C63 C62 119.4(9) . . ?
C64 C63 H63 120.3 . . ?
C62 C63 H63 120.3 . . ?
N16 C64 C63 121.7(7) . . ?
N16 C64 H64 119.1 . . ?
C63 C64 H64 119.1 . . ?
O5 Cl1 O7 112.9(4) . . ?
O5 Cl1 O8 110.7(4) . . ?
O7 Cl1 O8 109.6(3) . . ?
O5 Cl1 O6 109.2(4) . . ?
O7 Cl1 O6 107.0(4) . . ?
O8 Cl1 O6 107.2(4) . . ?
O9 Cl2 O10 109.7(3) . . ?
O9 Cl2 O12 109.3(4) . . ?
O10 Cl2 O12 110.2(3) . . ?
O9 Cl2 O11 110.5(4) . . ?
O10 Cl2 O11 109.2(4) . . ?
O12 Cl2 O11 107.9(3) . . ?
O13 Cl3 O15 109.4(5) . . ?
O13 Cl3 O16 113.7(4) . . ?
O15 Cl3 O16 113.6(5) . . ?
O13 Cl3 O14 109.7(7) . . ?
O15 Cl3 O14 104.0(6) . . ?
O16 Cl3 O14 106.0(5) . . ?
O27 Cl6 O28 112.2(4) . . ?
O27 Cl6 O25 111.6(4) . . ?
O28 Cl6 O25 109.3(3) . . ?
O27 Cl6 O26 108.0(4) . . ?
O28 Cl6 O26 106.1(3) . . ?
O25 Cl6 O26 109.5(3) . . ?
O18 Cl4 O20 112.8(6) . . ?
O18 Cl4 O19 109.8(6) . . ?
O20 Cl4 O19 105.8(5) . . ?
O18 Cl4 O17 110.4(6) . . ?
O20 Cl4 O17 109.8(6) . . ?
O19 Cl4 O17 107.9(5) . . ?
O24 Cl5 O21 114.4(5) . . ?
O24 Cl5 O22 111.9(5) . . ?
O21 Cl5 O22 114.4(4) . . ?
O24 Cl5 O23 104.2(7) . . ?
O21 Cl5 O23 106.5(6) . . ?
O22 Cl5 O23 104.3(5) . . ?

loop_
_geom_bond_atom_site_label_1
_geom_bond_atom_site_label_2
_geom_bond_distance
_geom_bond_site_symmetry_2
_geom_bond_publ_flag
Fe1 O1 1.884(4) . ?
Fe1 O2 1.906(4) . ?
Fe1 N1 2.115(5) . ?
Fe1 N4 2.124(5) . ?
Fe1 N2 2.215(5) . ?
Fe1 N3 2.226(5) . ?
Fe1 Fe2 2.8212(11) . ?
Fe2 O1 1.892(4) . ?
Fe2 O2 1.912(4) . ?
Fe2 N8 2.150(5) . ?
Fe2 N5 2.156(5) . ?
Fe2 N6 2.181(5) . ?
Fe2 N7 2.222(5) . ?
Fe3 O3 1.856(4) . ?
Fe3 O4 1.965(4) . ?
Fe3 N12 2.145(5) . ?
Fe3 N9 2.166(5) . ?
Fe3 N10 2.179(5) . ?
Fe3 N11 2.227(5) . ?
Fe3 Fe4 2.8267(11) . ?
Fe4 O3 1.862(4) . ?
Fe4 O4 1.955(4) . ?
Fe4 N16 2.125(6) . ?
Fe4 N13 2.145(5) . ?
Fe4 N14 2.198(5) . ?
Fe4 N15 2.246(5) . ?
N1 C5 1.305(9) . ?
N1 C1 1.357(9) . ?
N2 C7 1.478(9) . ?
N2 C6 1.496(9) . ?
N2 C8 1.497(8) . ?
N3 C10 1.476(8) . ?
N3 C11 1.490(8) . ?
N3 C9 1.506(7) . ?
N4 C16 1.328(8) . ?
N4 C12 1.342(9) . ?
N5 C17 1.331(8) . ?
N5 C21 1.332(8) . ?
N6 C23 1.474(8) . ?
N6 C22 1.474(8) . ?
N6 C24 1.497(7) . ?
N7 C26 1.471(8) . ?
N7 C27 1.486(8) . ?
N7 C25 1.501(7) . ?
N8 C28 1.340(8) . ?
N8 C32 1.350(8) . ?
N9 C37 1.311(8) . ?
N9 C33 1.350(8) . ?
N10 C39 1.475(9) . ?
N10 C38 1.488(9) . ?
N10 C40 1.489(9) . ?
N11 C42 1.476(8) . ?
N11 C41 1.486(7) . ?
N11 C43 1.486(8) . ?
N12 C48 1.345(8) . ?
N12 C44 1.347(8) . ?
N13 C53 1.344(8) . ?
N13 C49 1.356(8) . ?
N14 C55 1.466(8) . ?
N14 C54 1.476(8) . ?
N14 C56 1.502(8) . ?
N15 C59 1.461(9) . ?
N15 C58 1.464(8) . ?
N15 C57 1.486(8) . ?
N16 C64 1.336(8) . ?
N16 C60 1.357(8) . ?
O2 H2A 0.8400 . ?
O4 H4A 0.8400 . ?
C1 C2 1.380(11) . ?
C1 H1 0.9500 . ?
C2 C3 1.375(15) . ?
C2 H2 0.9500 . ?
C3 C4 1.311(14) . ?
C3 H3 0.9500 . ?
C4 C5 1.422(11) . ?
C4 H4 0.9500 . ?
C5 C6 1.454(11) . ?
C6 H6A 0.9900 . ?
C6 H6B 0.9900 . ?
C7 H7A 0.9800 . ?
C7 H7B 0.9800 . ?
C7 H7C 0.9800 . ?
C8 C9 1.461(9) . ?
C8 H8A 0.9900 . ?
C8 H8B 0.9900 . ?
C9 H9A 0.9900 . ?
C9 H9B 0.9900 . ?
C10 H10A 0.9800 . ?
C10 H10B 0.9800 . ?
C10 H10C 0.9800 . ?
C11 C12 1.489(10) . ?
C11 H11A 0.9900 . ?
C11 H11B 0.9900 . ?
C12 C13 1.392(10) . ?
C13 C14 1.363(12) . ?
C13 H13 0.9500 . ?
C14 C15 1.347(12) . ?
C14 H14 0.9500 . ?
C15 C16 1.390(10) . ?
C15 H15 0.9500 . ?
C16 H16 0.9500 . ?
C17 C18 1.379(9) . ?
C17 H17 0.9500 . ?
C18 C19 1.371(11) . ?
C18 H18 0.9500 . ?
C19 C20 1.369(11) . ?
C19 H19 0.9500 . ?
C20 C21 1.365(9) . ?
C20 H20 0.9500 . ?
C21 C22 1.501(9) . ?
C22 H22A 0.9900 . ?
C22 H22B 0.9900 . ?
C23 H23A 0.9800 . ?
C23 H23B 0.9800 . ?
C23 H23C 0.9800 . ?
C24 C25 1.504(9) . ?
C24 H24A 0.9900 . ?
C24 H24B 0.9900 . ?
C25 H25A 0.9900 . ?
C25 H25B 0.9900 . ?
C26 H26A 0.9800 . ?
C26 H26B 0.9800 . ?
C26 H26C 0.9800 . ?
C27 C28 1.469(9) . ?
C27 H27A 0.9900 . ?
C27 H27B 0.9900 . ?
C28 C29 1.394(9) . ?
C29 C30 1.383(11) . ?
C29 H29 0.9500 . ?
C30 C31 1.338(10) . ?
C30 H30 0.9500 . ?
C31 C32 1.374(9) . ?
C31 H31 0.9500 . ?
C32 H32 0.9500 . ?
C33 C34 1.353(9) . ?
C33 H33 0.9500 . ?
C34 C35 1.378(11) . ?
C34 H34 0.9500 . ?
C35 C36 1.358(11) . ?
C35 H35 0.9500 . ?
C36 C37 1.395(10) . ?
C36 H36 0.9500 . ?
C37 C38 1.505(10) . ?
C38 H38A 0.9900 . ?
C38 H38B 0.9900 . ?
C39 H39A 0.9800 . ?
C39 H39B 0.9800 . ?
C39 H39C 0.9800 . ?
C40 C41 1.483(9) . ?
C40 H40A 0.9900 . ?
C40 H40B 0.9900 . ?
C41 H41A 0.9900 . ?
C41 H41B 0.9900 . ?
C42 H42A 0.9800 . ?
C42 H42B 0.9800 . ?
C42 H42C 0.9800 . ?
C43 C44 1.484(9) . ?
C43 H43A 0.9900 . ?
C43 H43B 0.9900 . ?
C44 C45 1.374(9) . ?
C45 C46 1.394(10) . ?
C45 H45 0.9500 . ?
C46 C47 1.374(11) . ?
C46 H46 0.9500 . ?
C47 C48 1.364(10) . ?
C47 H47 0.9500 . ?
C48 H48 0.9500 . ?
C49 C50 1.367(9) . ?
C49 H49 0.9500 . ?
C50 C51 1.382(10) . ?
C50 H50 0.9500 . ?
C51 C52 1.364(10) . ?
C51 H51 0.9500 . ?
C52 C53 1.372(9) . ?
C52 H52 0.9500 . ?
C53 C54 1.488(9) . ?
C54 H54A 0.9900 . ?
C54 H54B 0.9900 . ?
C55 H55A 0.9800 . ?
C55 H55B 0.9800 . ?
C55 H55C 0.9800 . ?
C56 C57 1.485(9) . ?
C56 H56A 0.9900 . ?
C56 H56B 0.9900 . ?
C57 H57A 0.9900 . ?
C57 H57B 0.9900 . ?
C58 H58A 0.9800 . ?
C58 H58B 0.9800 . ?
C58 H58C 0.9800 . ?
C59 C60 1.483(10) . ?
C59 H59A 0.9900 . ?
C59 H59B 0.9900 . ?
C60 C61 1.393(10) . ?
C61 C62 1.369(12) . ?
C61 H61 0.9500 . ?
C62 C63 1.383(11) . ?
C62 H62 0.9500 . ?
C63 C64 1.367(10) . ?
C63 H63 0.9500 . ?
C64 H64 0.9500 . ?
Cl1 O5 1.382(6) . ?
Cl1 O7 1.412(5) . ?
Cl1 O8 1.434(5) . ?
Cl1 O6 1.447(5) . ?
Cl2 O9 1.409(6) . ?
Cl2 O10 1.421(5) . ?
Cl2 O12 1.427(5) . ?
Cl2 O11 1.430(5) . ?
Cl3 O13 1.379(7) . ?
Cl3 O15 1.383(7) . ?
Cl3 O16 1.410(6) . ?
Cl3 O14 1.414(10) . ?
Cl6 O27 1.393(6) . ?
Cl6 O28 1.421(5) . ?
Cl6 O25 1.427(5) . ?
Cl6 O26 1.445(5) . ?
Cl4 O18 1.387(7) . ?
Cl4 O20 1.394(7) . ?
Cl4 O19 1.437(7) . ?
Cl4 O17 1.442(7) . ?
Cl5 O24 1.325(6) . ?
Cl5 O21 1.330(6) . ?
Cl5 O22 1.405(6) . ?
Cl5 O23 1.411(8) . ?

loop_
_geom_hbond_atom_site_label_D
_geom_hbond_atom_site_label_H
_geom_hbond_atom_site_label_A
_geom_hbond_distance_DH
_geom_hbond_distance_HA
_geom_hbond_distance_DA
_geom_hbond_angle_DHA
_geom_hbond_site_symmetry_A
O2 H2A O17 0.84 2.25 2.945(12) 139.8 3_666
O4 H4A O8 0.84 2.08 2.862(7) 155.1 .

loop_
_geom_torsion_atom_site_label_1
_geom_torsion_atom_site_label_2
_geom_torsion_atom_site_label_3
_geom_torsion_atom_site_label_4
_geom_torsion
_geom_torsion_site_symmetry_1
_geom_torsion_site_symmetry_2
_geom_torsion_site_symmetry_3
_geom_torsion_site_symmetry_4
_geom_torsion_publ_flag
O2 Fe1 Fe2 O1 -179.7(3) . . . . ?
N1 Fe1 Fe2 O1 95.7(2) . . . . ?
N4 Fe1 Fe2 O1 -85.5(2) . . . . ?
N2 Fe1 Fe2 O1 19.3(3) . . . . ?
N3 Fe1 Fe2 O1 -161.6(3) . . . . ?
O1 Fe1 Fe2 O2 179.7(3) . . . . ?
N1 Fe1 Fe2 O2 -84.6(2) . . . . ?
N4 Fe1 Fe2 O2 94.2(2) . . . . ?
N2 Fe1 Fe2 O2 -161.0(3) . . . . ?
N3 Fe1 Fe2 O2 18.1(3) . . . . ?
O1 Fe1 Fe2 N8 -84.7(2) . . . . ?
O2 Fe1 Fe2 N8 95.6(2) . . . . ?
N1 Fe1 Fe2 N8 10.9(2) . . . . ?
N4 Fe1 Fe2 N8 -170.3(2) . . . . ?
N2 Fe1 Fe2 N8 -65.4(3) . . . . ?
N3 Fe1 Fe2 N8 113.6(3) . . . . ?
O1 Fe1 Fe2 N5 95.3(2) . . . . ?
O2 Fe1 Fe2 N5 -84.4(2) . . . . ?
N1 Fe1 Fe2 N5 -169.0(2) . . . . ?
N4 Fe1 Fe2 N5 9.8(2) . . . . ?
N2 Fe1 Fe2 N5 114.7(3) . . . . ?
N3 Fe1 Fe2 N5 -66.3(3) . . . . ?
O1 Fe1 Fe2 N6 18.6(3) . . . . ?
O2 Fe1 Fe2 N6 -161.1(3) . . . . ?
N1 Fe1 Fe2 N6 114.3(3) . . . . ?
N4 Fe1 Fe2 N6 -66.9(3) . . . . ?
N2 Fe1 Fe2 N6 37.9(3) . . . . ?
N3 Fe1 Fe2 N6 -143.0(3) . . . . ?
O1 Fe1 Fe2 N7 -160.8(3) . . . . ?
O2 Fe1 Fe2 N7 19.5(3) . . . . ?
N1 Fe1 Fe2 N7 -65.1(3) . . . . ?
N4 Fe1 Fe2 N7 113.7(3) . . . . ?
N2 Fe1 Fe2 N7 -141.4(3) . . . . ?
N3 Fe1 Fe2 N7 37.6(3) . . . . ?
O4 Fe3 Fe4 O3 178.5(3) . . . . ?
N12 Fe3 Fe4 O3 83.7(2) . . . . ?
N9 Fe3 Fe4 O3 -99.3(2) . . . . ?
N10 Fe3 Fe4 O3 -25.1(3) . . . . ?
N11 Fe3 Fe4 O3 158.1(3) . . . . ?
O3 Fe3 Fe4 O4 -178.5(3) . . . . ?
N12 Fe3 Fe4 O4 -94.8(2) . . . . ?
N9 Fe3 Fe4 O4 82.2(2) . . . . ?
N10 Fe3 Fe4 O4 156.4(3) . . . . ?
N11 Fe3 Fe4 O4 -20.4(3) . . . . ?
O3 Fe3 Fe4 N16 85.1(2) . . . . ?
O4 Fe3 Fe4 N16 -96.4(2) . . . . ?
N12 Fe3 Fe4 N16 168.8(2) . . . . ?
N9 Fe3 Fe4 N16 -14.2(2) . . . . ?
N10 Fe3 Fe4 N16 60.0(3) . . . . ?
N11 Fe3 Fe4 N16 -116.8(3) . . . . ?
O3 Fe3 Fe4 N13 -95.9(2) . . . . ?
O4 Fe3 Fe4 N13 82.6(2) . . . . ?
N12 Fe3 Fe4 N13 -12.2(2) . . . . ?
N9 Fe3 Fe4 N13 164.9(2) . . . . ?
N10 Fe3 Fe4 N13 -121.0(3) . . . . ?
N11 Fe3 Fe4 N13 62.3(3) . . . . ?
O3 Fe3 Fe4 N14 -19.4(3) . . . . ?
O4 Fe3 Fe4 N14 159.1(3) . . . . ?
N12 Fe3 Fe4 N14 64.3(3) . . . . ?
N9 Fe3 Fe4 N14 -118.7(3) . . . . ?
N10 Fe3 Fe4 N14 -44.5(3) . . . . ?
N11 Fe3 Fe4 N14 138.7(3) . . . . ?
O3 Fe3 Fe4 N15 160.5(3) . . . . ?
O4 Fe3 Fe4 N15 -21.1(3) . . . . ?
N12 Fe3 Fe4 N15 -115.8(3) . . . . ?
N9 Fe3 Fe4 N15 61.2(3) . . . . ?
N10 Fe3 Fe4 N15 135.3(4) . . . . ?
N11 Fe3 Fe4 N15 -41.4(3) . . . . ?
O1 Fe1 N1 C5 -69.2(5) . . . . ?
O2 Fe1 N1 C5 -153.7(5) . . . . ?
N4 Fe1 N1 C5 73.2(10) . . . . ?
N2 Fe1 N1 C5 26.5(5) . . . . ?
N3 Fe1 N1 C5 106.6(5) . . . . ?
Fe2 Fe1 N1 C5 -111.4(5) . . . . ?
O1 Fe1 N1 C1 99.1(5) . . . . ?
O2 Fe1 N1 C1 14.7(5) . . . . ?
N4 Fe1 N1 C1 -118.4(9) . . . . ?
N2 Fe1 N1 C1 -165.1(5) . . . . ?
N3 Fe1 N1 C1 -85.1(5) . . . . ?
Fe2 Fe1 N1 C1 56.9(5) . . . . ?
O1 Fe1 N2 C7 -56.5(5) . . . . ?
O2 Fe1 N2 C7 -155.0(7) . . . . ?
N1 Fe1 N2 C7 -154.2(5) . . . . ?
N4 Fe1 N2 C7 36.7(5) . . . . ?
N3 Fe1 N2 C7 111.3(5) . . . . ?
Fe2 Fe1 N2 C7 -69.3(6) . . . . ?
O1 Fe1 N2 C6 63.3(5) . . . . ?
O2 Fe1 N2 C6 -35.2(11) . . . . ?
N1 Fe1 N2 C6 -34.4(4) . . . . ?
N4 Fe1 N2 C6 156.5(4) . . . . ?
N3 Fe1 N2 C6 -128.9(5) . . . . ?
Fe2 Fe1 N2 C6 50.4(5) . . . . ?
O1 Fe1 N2 C8 -178.9(4) . . . . ?
O2 Fe1 N2 C8 82.5(10) . . . . ?
N1 Fe1 N2 C8 83.4(4) . . . . ?
N4 Fe1 N2 C8 -85.7(5) . . . . ?
N3 Fe1 N2 C8 -11.2(4) . . . . ?
Fe2 Fe1 N2 C8 168.2(3) . . . . ?
O1 Fe1 N3 C10 -169.4(7) . . . . ?
O2 Fe1 N3 C10 -61.6(5) . . . . ?
N1 Fe1 N3 C10 30.7(5) . . . . ?
N4 Fe1 N3 C10 -157.7(5) . . . . ?
N2 Fe1 N3 C10 105.5(5) . . . . ?
Fe2 Fe1 N3 C10 -73.9(5) . . . . ?
O1 Fe1 N3 C11 -48.7(10) . . . . ?
O2 Fe1 N3 C11 59.1(4) . . . . ?
N1 Fe1 N3 C11 151.4(4) . . . . ?
N4 Fe1 N3 C11 -37.0(4) . . . . ?
N2 Fe1 N3 C11 -133.8(4) . . . . ?
Fe2 Fe1 N3 C11 46.8(5) . . . . ?
O1 Fe1 N3 C9 67.8(10) . . . . ?
O2 Fe1 N3 C9 175.6(4) . . . . ?
N1 Fe1 N3 C9 -92.1(4) . . . . ?
N4 Fe1 N3 C9 79.5(4) . . . . ?
N2 Fe1 N3 C9 -17.3(4) . . . . ?
Fe2 Fe1 N3 C9 163.4(3) . . . . ?
O1 Fe1 N4 C16 14.5(6) . . . . ?
O2 Fe1 N4 C16 99.1(5) . . . . ?
N1 Fe1 N4 C16 -128.4(9) . . . . ?
N2 Fe1 N4 C16 -83.6(5) . . . . ?
N3 Fe1 N4 C16 -163.0(6) . . . . ?
Fe2 Fe1 N4 C16 56.2(5) . . . . ?
O1 Fe1 N4 C12 -156.2(5) . . . . ?
O2 Fe1 N4 C12 -71.6(5) . . . . ?
N1 Fe1 N4 C12 60.9(11) . . . . ?
N2 Fe1 N4 C12 105.7(5) . . . . ?
N3 Fe1 N4 C12 26.3(4) . . . . ?
Fe2 Fe1 N4 C12 -114.5(4) . . . . ?
O1 Fe2 N5 C17 99.7(5) . . . . ?
O2 Fe2 N5 C17 15.6(5) . . . . ?
N8 Fe2 N5 C17 -122.1(8) . . . . ?
N6 Fe2 N5 C17 -163.8(5) . . . . ?
N7 Fe2 N5 C17 -82.8(5) . . . . ?
Fe1 Fe2 N5 C17 57.7(5) . . . . ?
O1 Fe2 N5 C21 -71.1(4) . . . . ?
O2 Fe2 N5 C21 -155.2(4) . . . . ?
N8 Fe2 N5 C21 67.1(9) . . . . ?
N6 Fe2 N5 C21 25.4(4) . . . . ?
N7 Fe2 N5 C21 106.5(4) . . . . ?
Fe1 Fe2 N5 C21 -113.1(4) . . . . ?
O1 Fe2 N6 C23 -59.1(5) . . . . ?
O2 Fe2 N6 C23 -159.2(7) . . . . ?
N8 Fe2 N6 C23 33.5(5) . . . . ?
N5 Fe2 N6 C23 -156.7(5) . . . . ?
N7 Fe2 N6 C23 108.1(5) . . . . ?
Fe1 Fe2 N6 C23 -71.5(5) . . . . ?
O1 Fe2 N6 C22 61.3(4) . . . . ?
O2 Fe2 N6 C22 -38.8(10) . . . . ?
N8 Fe2 N6 C22 154.0(4) . . . . ?
N5 Fe2 N6 C22 -36.3(4) . . . . ?
N7 Fe2 N6 C22 -131.5(4) . . . . ?
Fe1 Fe2 N6 C22 48.9(5) . . . . ?
O1 Fe2 N6 C24 176.2(4) . . . . ?
O2 Fe2 N6 C24 76.2(9) . . . . ?
N8 Fe2 N6 C24 -91.1(4) . . . . ?
N5 Fe2 N6 C24 78.7(4) . . . . ?
N7 Fe2 N6 C24 -16.5(4) . . . . ?
Fe1 Fe2 N6 C24 163.9(3) . . . . ?
O1 Fe2 N7 C26 -157.5(7) . . . . ?
O2 Fe2 N7 C26 -58.8(5) . . . . ?
N8 Fe2 N7 C26 -156.4(5) . . . . ?
N5 Fe2 N7 C26 33.7(5) . . . . ?
N6 Fe2 N7 C26 108.5(5) . . . . ?
Fe1 Fe2 N7 C26 -71.9(5) . . . . ?
O1 Fe2 N7 C27 -36.0(10) . . . . ?
O2 Fe2 N7 C27 62.7(4) . . . . ?
N8 Fe2 N7 C27 -34.9(4) . . . . ?
N5 Fe2 N7 C27 155.2(4) . . . . ?
N6 Fe2 N7 C27 -130.1(4) . . . . ?
Fe1 Fe2 N7 C27 49.5(5) . . . . ?
O1 Fe2 N7 C25 80.7(9) . . . . ?
O2 Fe2 N7 C25 179.4(4) . . . . ?
N8 Fe2 N7 C25 81.8(4) . . . . ?
N5 Fe2 N7 C25 -88.1(4) . . . . ?
N6 Fe2 N7 C25 -13.4(4) . . . . ?
Fe1 Fe2 N7 C25 166.2(3) . . . . ?
O1 Fe2 N8 C28 -156.5(4) . . . . ?
O2 Fe2 N8 C28 -72.4(4) . . . . ?
N5 Fe2 N8 C28 64.7(9) . . . . ?
N6 Fe2 N8 C28 104.9(4) . . . . ?
N7 Fe2 N8 C28 23.8(4) . . . . ?
Fe1 Fe2 N8 C28 -115.1(4) . . . . ?
O1 Fe2 N8 C32 18.0(5) . . . . ?
O2 Fe2 N8 C32 102.1(5) . . . . ?
N5 Fe2 N8 C32 -120.9(8) . . . . ?
N6 Fe2 N8 C32 -80.7(5) . . . . ?
N7 Fe2 N8 C32 -161.8(5) . . . . ?
Fe1 Fe2 N8 C32 59.4(5) . . . . ?
O3 Fe3 N9 C37 75.4(5) . . . . ?
O4 Fe3 N9 C37 159.4(5) . . . . ?
N12 Fe3 N9 C37 -77.6(11) . . . . ?
N10 Fe3 N9 C37 -22.6(5) . . . . ?
N11 Fe3 N9 C37 -102.7(5) . . . . ?
Fe4 Fe3 N9 C37 116.2(4) . . . . ?
O3 Fe3 N9 C33 -98.1(5) . . . . ?
O4 Fe3 N9 C33 -14.1(5) . . . . ?
N12 Fe3 N9 C33 108.9(10) . . . . ?
N10 Fe3 N9 C33 163.9(5) . . . . ?
N11 Fe3 N9 C33 83.8(5) . . . . ?
Fe4 Fe3 N9 C33 -57.3(5) . . . . ?
O3 Fe3 N10 C39 53.5(6) . . . . ?
O4 Fe3 N10 C39 158.5(7) . . . . ?
N12 Fe3 N10 C39 -38.9(6) . . . . ?
N9 Fe3 N10 C39 151.5(6) . . . . ?
N11 Fe3 N10 C39 -112.3(6) . . . . ?
Fe4 Fe3 N10 C39 69.8(6) . . . . ?
O3 Fe3 N10 C38 -63.1(5) . . . . ?
O4 Fe3 N10 C38 41.9(10) . . . . ?
N12 Fe3 N10 C38 -155.6(5) . . . . ?
N9 Fe3 N10 C38 34.8(5) . . . . ?
N11 Fe3 N10 C38 131.1(5) . . . . ?
Fe4 Fe3 N10 C38 -46.8(6) . . . . ?
O3 Fe3 N10 C40 177.3(4) . . . . ?
O4 Fe3 N10 C40 -77.7(9) . . . . ?
N12 Fe3 N10 C40 84.8(5) . . . . ?
N9 Fe3 N10 C40 -84.8(5) . . . . ?
N11 Fe3 N10 C40 11.5(5) . . . . ?
Fe4 Fe3 N10 C40 -166.4(3) . . . . ?
O3 Fe3 N11 C42 155.2(7) . . . . ?
O4 Fe3 N11 C42 56.9(5) . . . . ?
N12 Fe3 N11 C42 153.3(5) . . . . ?
N9 Fe3 N11 C42 -32.2(5) . . . . ?
N10 Fe3 N11 C42 -106.9(5) . . . . ?
Fe4 Fe3 N11 C42 71.0(5) . . . . ?
O3 Fe3 N11 C41 -81.2(9) . . . . ?
O4 Fe3 N11 C41 -179.5(4) . . . . ?
N12 Fe3 N11 C41 -83.0(4) . . . . ?
N9 Fe3 N11 C41 91.5(4) . . . . ?
N10 Fe3 N11 C41 16.7(4) . . . . ?
Fe4 Fe3 N11 C41 -165.4(3) . . . . ?
O3 Fe3 N11 C43 35.8(9) . . . . ?
O4 Fe3 N11 C43 -62.5(4) . . . . ?
N12 Fe3 N11 C43 33.9(4) . . . . ?
N9 Fe3 N11 C43 -151.6(4) . . . . ?
N10 Fe3 N11 C43 133.7(4) . . . . ?
Fe4 Fe3 N11 C43 -48.5(5) . . . . ?
O3 Fe3 N12 C48 -14.1(5) . . . . ?
O4 Fe3 N12 C48 -98.5(5) . . . . ?
N9 Fe3 N12 C48 139.4(9) . . . . ?
N10 Fe3 N12 C48 86.3(5) . . . . ?
N11 Fe3 N12 C48 165.4(6) . . . . ?
Fe4 Fe3 N12 C48 -54.4(5) . . . . ?
O3 Fe3 N12 C44 156.7(4) . . . . ?
O4 Fe3 N12 C44 72.3(4) . . . . ?
N9 Fe3 N12 C44 -49.8(11) . . . . ?
N10 Fe3 N12 C44 -102.9(5) . . . . ?
N11 Fe3 N12 C44 -23.8(4) . . . . ?
Fe4 Fe3 N12 C44 116.3(4) . . . . ?
O3 Fe4 N13 C53 74.6(4) . . . . ?
O4 Fe4 N13 C53 158.9(4) . . . . ?
N16 Fe4 N13 C53 -68.4(10) . . . . ?
N14 Fe4 N13 C53 -22.2(4) . . . . ?
N15 Fe4 N13 C53 -102.5(4) . . . . ?
Fe3 Fe4 N13 C53 115.4(4) . . . . ?
O3 Fe4 N13 C49 -102.3(5) . . . . ?
O4 Fe4 N13 C49 -17.9(5) . . . . ?
N16 Fe4 N13 C49 114.7(9) . . . . ?
N14 Fe4 N13 C49 160.9(5) . . . . ?
N15 Fe4 N13 C49 80.6(5) . . . . ?
Fe3 Fe4 N13 C49 -61.5(5) . . . . ?
O3 Fe4 N14 C55 58.5(5) . . . . ?
O4 Fe4 N14 C55 160.8(6) . . . . ?
N16 Fe4 N14 C55 -34.0(5) . . . . ?
N13 Fe4 N14 C55 156.1(5) . . . . ?
N15 Fe4 N14 C55 -108.8(5) . . . . ?
Fe3 Fe4 N14 C55 71.1(5) . . . . ?
O3 Fe4 N14 C54 -62.1(4) . . . . ?
O4 Fe4 N14 C54 40.2(9) . . . . ?
N16 Fe4 N14 C54 -154.6(4) . . . . ?
N13 Fe4 N14 C54 35.6(4) . . . . ?
N15 Fe4 N14 C54 130.6(4) . . . . ?
Fe3 Fe4 N14 C54 -49.5(5) . . . . ?
O3 Fe4 N14 C56 -179.9(4) . . . . ?
O4 Fe4 N14 C56 -77.6(8) . . . . ?
N16 Fe4 N14 C56 87.5(4) . . . . ?
N13 Fe4 N14 C56 -82.3(4) . . . . ?
N15 Fe4 N14 C56 12.8(4) . . . . ?
Fe3 Fe4 N14 C56 -167.4(3) . . . . ?
O3 Fe4 N15 C59 38.5(11) . . . . ?
O4 Fe4 N15 C59 -64.1(4) . . . . ?
N16 Fe4 N15 C59 33.2(4) . . . . ?
N13 Fe4 N15 C59 -154.9(4) . . . . ?
N14 Fe4 N15 C59 130.3(4) . . . . ?
Fe3 Fe4 N15 C59 -49.5(5) . . . . ?
O3 Fe4 N15 C58 160.2(8) . . . . ?
O4 Fe4 N15 C58 57.6(5) . . . . ?
N16 Fe4 N15 C58 154.9(6) . . . . ?
N13 Fe4 N15 C58 -33.2(5) . . . . ?
N14 Fe4 N15 C58 -107.9(5) . . . . ?
Fe3 Fe4 N15 C58 72.2(6) . . . . ?
O3 Fe4 N15 C57 -76.6(11) . . . . ?
O4 Fe4 N15 C57 -179.2(4) . . . . ?
N16 Fe4 N15 C57 -81.9(5) . . . . ?
N13 Fe4 N15 C57 90.0(5) . . . . ?
N14 Fe4 N15 C57 15.3(4) . . . . ?
Fe3 Fe4 N15 C57 -164.6(3) . . . . ?
O3 Fe4 N16 C64 -17.8(5) . . . . ?
O4 Fe4 N16 C64 -102.4(5) . . . . ?
N13 Fe4 N16 C64 125.7(8) . . . . ?
N14 Fe4 N16 C64 81.2(5) . . . . ?
N15 Fe4 N16 C64 161.0(5) . . . . ?
Fe3 Fe4 N16 C64 -58.1(5) . . . . ?
O3 Fe4 N16 C60 162.9(5) . . . . ?
O4 Fe4 N16 C60 78.3(5) . . . . ?
N13 Fe4 N16 C60 -53.6(10) . . . . ?
N14 Fe4 N16 C60 -98.1(5) . . . . ?
N15 Fe4 N16 C60 -18.3(4) . . . . ?
Fe3 Fe4 N16 C60 122.6(4) . . . . ?
O1 Fe1 O2 Fe2 -0.21(17) . . . . ?
N1 Fe1 O2 Fe2 99.05(19) . . . . ?
N4 Fe1 O2 Fe2 -92.0(2) . . . . ?
N2 Fe1 O2 Fe2 99.9(8) . . . . ?
N3 Fe1 O2 Fe2 -168.57(18) . . . . ?
O1 Fe2 O2 Fe1 0.21(17) . . . . ?
N8 Fe2 O2 Fe1 -91.04(19) . . . . ?
N5 Fe2 O2 Fe1 99.46(18) . . . . ?
N6 Fe2 O2 Fe1 101.8(8) . . . . ?
N7 Fe2 O2 Fe1 -167.22(18) . . . . ?
O2 Fe1 O1 Fe2 0.21(17) . . . . ?
N1 Fe1 O1 Fe2 -90.8(2) . . . . ?
N4 Fe1 O1 Fe2 98.3(2) . . . . ?
N2 Fe1 O1 Fe2 -167.1(2) . . . . ?
N3 Fe1 O1 Fe2 109.6(8) . . . . ?
O2 Fe2 O1 Fe1 -0.21(17) . . . . ?
N8 Fe2 O1 Fe1 98.97(19) . . . . ?
N5 Fe2 O1 Fe1 -91.3(2) . . . . ?
N6 Fe2 O1 Fe1 -167.73(19) . . . . ?
N7 Fe2 O1 Fe1 100.1(8) . . . . ?
O3 Fe4 O4 Fe3 -0.98(17) . . . . ?
N16 Fe4 O4 Fe3 89.92(19) . . . . ?
N13 Fe4 O4 Fe3 -100.54(18) . . . . ?
N14 Fe4 O4 Fe3 -105.1(7) . . . . ?
N15 Fe4 O4 Fe3 166.7(2) . . . . ?
O3 Fe3 O4 Fe4 0.98(17) . . . . ?
N12 Fe3 O4 Fe4 91.30(19) . . . . ?
N9 Fe3 O4 Fe4 -99.33(18) . . . . ?
N10 Fe3 O4 Fe4 -106.2(7) . . . . ?
N11 Fe3 O4 Fe4 166.95(18) . . . . ?
O4 Fe3 O3 Fe4 -1.05(18) . . . . ?
N12 Fe3 O3 Fe4 -99.2(2) . . . . ?
N9 Fe3 O3 Fe4 86.4(2) . . . . ?
N10 Fe3 O3 Fe4 163.4(2) . . . . ?
N11 Fe3 O3 Fe4 -101.0(7) . . . . ?
O4 Fe4 O3 Fe3 1.05(18) . . . . ?
N16 Fe4 O3 Fe3 -97.9(2) . . . . ?
N13 Fe4 O3 Fe3 90.5(2) . . . . ?
N14 Fe4 O3 Fe3 166.99(19) . . . . ?
N15 Fe4 O3 Fe3 -103.1(9) . . . . ?
C5 N1 C1 C2 1.1(10) . . . . ?
Fe1 N1 C1 C2 -166.8(5) . . . . ?
N1 C1 C2 C3 2.9(12) . . . . ?
C1 C2 C3 C4 -4.9(14) . . . . ?
C2 C3 C4 C5 3.0(14) . . . . ?
C1 N1 C5 C4 -3.0(10) . . . . ?
Fe1 N1 C5 C4 165.9(5) . . . . ?
C1 N1 C5 C6 -179.7(6) . . . . ?
Fe1 N1 C5 C6 -10.7(8) . . . . ?
C3 C4 C5 N1 1.0(12) . . . . ?
C3 C4 C5 C6 177.4(9) . . . . ?
N1 C5 C6 N2 -22.1(9) . . . . ?
C4 C5 C6 N2 161.3(6) . . . . ?
C7 N2 C6 C5 163.6(6) . . . . ?
C8 N2 C6 C5 -73.1(7) . . . . ?
Fe1 N2 C6 C5 40.4(7) . . . . ?
C7 N2 C8 C9 -84.2(7) . . . . ?
C6 N2 C8 C9 153.1(6) . . . . ?
Fe1 N2 C8 C9 40.8(6) . . . . ?
N2 C8 C9 N3 -59.8(7) . . . . ?
C10 N3 C9 C8 -82.4(7) . . . . ?
C11 N3 C9 C8 155.8(6) . . . . ?
Fe1 N3 C9 C8 44.6(6) . . . . ?
C10 N3 C11 C12 170.2(5) . . . . ?
C9 N3 C11 C12 -67.8(7) . . . . ?
Fe1 N3 C11 C12 44.8(6) . . . . ?
C16 N4 C12 C13 -2.6(10) . . . . ?
Fe1 N4 C12 C13 168.7(5) . . . . ?
C16 N4 C12 C11 -179.4(6) . . . . ?
Fe1 N4 C12 C11 -8.1(7) . . . . ?
N3 C11 C12 N4 -26.9(8) . . . . ?
N3 C11 C12 C13 156.5(6) . . . . ?
N4 C12 C13 C14 3.2(11) . . . . ?
C11 C12 C13 C14 179.7(7) . . . . ?
C12 C13 C14 C15 -1.4(12) . . . . ?
C13 C14 C15 C16 -0.9(13) . . . . ?
C12 N4 C16 C15 0.3(10) . . . . ?
Fe1 N4 C16 C15 -170.1(5) . . . . ?
C14 C15 C16 N4 1.5(12) . . . . ?
C21 N5 C17 C18 -2.8(9) . . . . ?
Fe2 N5 C17 C18 -173.2(5) . . . . ?
N5 C17 C18 C19 4.1(10) . . . . ?
C17 C18 C19 C20 -2.9(11) . . . . ?
C18 C19 C20 C21 0.5(11) . . . . ?
C17 N5 C21 C20 0.3(9) . . . . ?
Fe2 N5 C21 C20 171.8(5) . . . . ?
C17 N5 C21 C22 -179.4(5) . . . . ?
Fe2 N5 C21 C22 -7.9(7) . . . . ?
C19 C20 C21 N5 0.8(10) . . . . ?
C19 C20 C21 C22 -179.5(6) . . . . ?
C23 N6 C22 C21 169.4(5) . . . . ?
C24 N6 C22 C21 -69.4(6) . . . . ?
Fe2 N6 C22 C21 43.7(6) . . . . ?
N5 C21 C22 N6 -25.1(8) . . . . ?
C20 C21 C22 N6 155.2(6) . . . . ?
C23 N6 C24 C25 -83.0(6) . . . . ?
C22 N6 C24 C25 157.9(5) . . . . ?
Fe2 N6 C24 C25 44.8(6) . . . . ?
C26 N7 C25 C24 -83.7(6) . . . . ?
C27 N7 C25 C24 154.8(5) . . . . ?
Fe2 N7 C25 C24 42.2(6) . . . . ?
N6 C24 C25 N7 -61.0(7) . . . . ?
C26 N7 C27 C28 168.8(5) . . . . ?
C25 N7 C27 C28 -69.4(6) . . . . ?
Fe2 N7 C27 C28 43.0(5) . . . . ?
C32 N8 C28 C29 -3.1(9) . . . . ?
Fe2 N8 C28 C29 171.6(5) . . . . ?
C32 N8 C28 C27 179.1(5) . . . . ?
Fe2 N8 C28 C27 -6.2(7) . . . . ?
N7 C27 C28 N8 -26.4(8) . . . . ?
N7 C27 C28 C29 155.9(6) . . . . ?
N8 C28 C29 C30 1.5(10) . . . . ?
C27 C28 C29 C30 179.1(6) . . . . ?
C28 C29 C30 C31 2.8(11) . . . . ?
C29 C30 C31 C32 -5.6(11) . . . . ?
C28 N8 C32 C31 0.4(9) . . . . ?
Fe2 N8 C32 C31 -173.8(4) . . . . ?
C30 C31 C32 N8 4.1(10) . . . . ?
C37 N9 C33 C34 -1.8(10) . . . . ?
Fe3 N9 C33 C34 171.4(5) . . . . ?
N9 C33 C34 C35 0.8(11) . . . . ?
C33 C34 C35 C36 -0.6(11) . . . . ?
C34 C35 C36 C37 1.3(11) . . . . ?
C33 N9 C37 C36 2.6(10) . . . . ?
Fe3 N9 C37 C36 -171.2(5) . . . . ?
C33 N9 C37 C38 178.0(6) . . . . ?
Fe3 N9 C37 C38 4.2(8) . . . . ?
C35 C36 C37 N9 -2.4(11) . . . . ?
C35 C36 C37 C38 -177.4(7) . . . . ?
C39 N10 C38 C37 -163.5(6) . . . . ?
C40 N10 C38 C37 73.2(7) . . . . ?
Fe3 N10 C38 C37 -43.4(7) . . . . ?
N9 C37 C38 N10 27.2(9) . . . . ?
C36 C37 C38 N10 -157.5(7) . . . . ?
C39 N10 C40 C41 84.5(8) . . . . ?
C38 N10 C40 C41 -155.1(6) . . . . ?
Fe3 N10 C40 C41 -39.2(7) . . . . ?
N10 C40 C41 N11 58.3(8) . . . . ?
C42 N11 C41 C40 82.1(8) . . . . ?
C43 N11 C41 C40 -157.7(6) . . . . ?
Fe3 N11 C41 C40 -43.7(7) . . . . ?
C42 N11 C43 C44 -165.3(5) . . . . ?
C41 N11 C43 C44 72.0(7) . . . . ?
Fe3 N11 C43 C44 -41.0(6) . . . . ?
C48 N12 C44 C45 2.7(9) . . . . ?
Fe3 N12 C44 C45 -168.6(5) . . . . ?
C48 N12 C44 C43 178.9(6) . . . . ?
Fe3 N12 C44 C43 7.5(7) . . . . ?
N11 C43 C44 N12 23.8(8) . . . . ?
N11 C43 C44 C45 -160.0(6) . . . . ?
N12 C44 C45 C46 0.6(10) . . . . ?
C43 C44 C45 C46 -175.3(6) . . . . ?
C44 C45 C46 C47 -3.3(11) . . . . ?
C45 C46 C47 C48 2.7(11) . . . . ?
C44 N12 C48 C47 -3.4(10) . . . . ?
Fe3 N12 C48 C47 167.2(5) . . . . ?
C46 C47 C48 N12 0.6(11) . . . . ?
C53 N13 C49 C50 -2.2(9) . . . . ?
Fe4 N13 C49 C50 174.7(5) . . . . ?
N13 C49 C50 C51 1.9(10) . . . . ?
C49 C50 C51 C52 -1.5(10) . . . . ?
C50 C51 C52 C53 1.5(11) . . . . ?
C49 N13 C53 C52 2.1(9) . . . . ?
Fe4 N13 C53 C52 -175.1(5) . . . . ?
C49 N13 C53 C54 179.8(5) . . . . ?
Fe4 N13 C53 C54 2.6(7) . . . . ?
C51 C52 C53 N13 -1.9(10) . . . . ?
C51 C52 C53 C54 -179.3(6) . . . . ?
C55 N14 C54 C53 -169.2(5) . . . . ?
C56 N14 C54 C53 67.9(7) . . . . ?
Fe4 N14 C54 C53 -46.0(6) . . . . ?
N13 C53 C54 N14 30.4(8) . . . . ?
C52 C53 C54 N14 -152.0(6) . . . . ?
C55 N14 C56 C57 82.9(7) . . . . ?
C54 N14 C56 C57 -154.4(5) . . . . ?
Fe4 N14 C56 C57 -41.1(6) . . . . ?
N14 C56 C57 N15 58.3(7) . . . . ?
C59 N15 C57 C56 -153.9(6) . . . . ?
C58 N15 C57 C56 84.3(7) . . . . ?
Fe4 N15 C57 C56 -41.7(6) . . . . ?
C58 N15 C59 C60 -169.2(5) . . . . ?
C57 N15 C59 C60 68.8(7) . . . . ?
Fe4 N15 C59 C60 -44.2(6) . . . . ?
C64 N16 C60 C61 1.1(10) . . . . ?
Fe4 N16 C60 C61 -179.6(5) . . . . ?
C64 N16 C60 C59 179.4(6) . . . . ?
Fe4 N16 C60 C59 -1.2(8) . . . . ?
N15 C59 C60 N16 32.5(8) . . . . ?
N15 C59 C60 C61 -149.2(7) . . . . ?
N16 C60 C61 C62 0.7(11) . . . . ?
C59 C60 C61 C62 -177.5(7) . . . . ?
C60 C61 C62 C63 -1.1(12) . . . . ?
C61 C62 C63 C64 -0.2(12) . . . . ?
C60 N16 C64 C63 -2.5(10) . . . . ?
Fe4 N16 C64 C63 178.2(5) . . . . ?
C62 C63 C64 N16 2.1(11) . . . . ?
